data_7114476
loop_
_publ_author_name
'Sasaki, Shigeru'
'Tanabe, Yoshihiro'
'Yoshifuji, Masaaki'

_publ_section_title
;
 (??5-Cyclopentadienyl)(??4-di- and
 tetra-phosphorylcyclobutadiene)cobalt(i): Synthesis, structure, and
 formation of 1-D coordination polymerElectronic supplementary information
 available: Synthetic procedure, physical data, and crystallographic data.
 See http://www.rsc.org/suppdata/cc/b2/b204779a/
;
_journal_issue 17
_journal_name_full 'Chemical Communications'
_journal_page_first 1876
_journal_paper_doi 10.1039/b204779a
_journal_year 2002
_chemical_formula_moiety '2(C25 H45 Ce1 Co1 N3 O21 P4) '
_chemical_formula_sum 'C50 H90 Ce2 Co2 N6 O42 P8'
_chemical_formula_weight 2093.17
_chemical_melting_point_gt 573
_space_group_IT_number 14
_symmetry_cell_setting monoclinic
_symmetry_Int_Tables_number 14
_symmetry_space_group_name_Hall '-P 2ybc'
_symmetry_space_group_name_H-M 'P 1 21/c 1'
_audit_creation_date 'Fri Feb 1 23:22:00 2002'
_audit_creation_method 'by teXsan'
_cell_angle_alpha 90
_cell_angle_beta 106.65(2)
_cell_angle_gamma 90
_cell_formula_units_Z 4
_cell_length_a 18.845(3)
_cell_length_b 20.469(4)
_cell_length_c 21.270(8)
_cell_measurement_temperature 120.2
_cell_volume 7861(4)
_computing_cell_refinement PROCESS
_computing_data_collection PROCESS
_computing_data_reduction 'teXsan Ver. 1.10'
_computing_publication_material 'teXsan Ver. 1.10'
_computing_structure_refinement 'teXsan Ver. 1.10'
_computing_structure_solution 'DIRDIF94 (PATTY)'
_diffrn_detector_area_resol_mean 0.010000
_diffrn_measured_fraction_theta_full 0.9545
_diffrn_measured_fraction_theta_max 0.9545
_diffrn_measurement_device_type 'Rigaku RAXIS-IV Imaging Plate'
_diffrn_measurement_method \w
_diffrn_radiation_type 'Mo K\a'
_diffrn_radiation_wavelength 0.7107
_diffrn_reflns_av_R_equivalents 0.034
_diffrn_reflns_limit_h_max 22
_diffrn_reflns_limit_h_min 0
_diffrn_reflns_limit_k_max 24
_diffrn_reflns_limit_k_min 0
_diffrn_reflns_limit_l_max 24
_diffrn_reflns_limit_l_min -25
_diffrn_reflns_number 14426
_diffrn_reflns_theta_full 25.55
_diffrn_reflns_theta_max 25.55
_exptl_absorpt_coefficient_mu 1.812
_exptl_absorpt_correction_type none
_exptl_crystal_colour yellow
_exptl_crystal_density_diffrn 1.769
_exptl_crystal_density_method 'not measured'
_exptl_crystal_description prismatic
_exptl_crystal_size_max 0.450
_exptl_crystal_size_mid 0.100
_exptl_crystal_size_min 0.100
_refine_diff_density_max 1.35
_refine_diff_density_min -1.14
_refine_ls_extinction_coef 0.00024(5)
_refine_ls_extinction_method 'Zachariasen(1967) type 2 Gaussian isotropic'
_refine_ls_goodness_of_fit_ref 1.136
_refine_ls_hydrogen_treatment noref
_refine_ls_number_parameters 992
_refine_ls_number_reflns 14038
_refine_ls_R_factor_gt 0.0413
_refine_ls_shift/su_max 0.0041
_refine_ls_structure_factor_coef F
_refine_ls_weighting_details 'w = 1/[\s^2^(Fo) + 0.00090|Fo|^2^]'
_refine_ls_weighting_scheme calc
_refine_ls_wR_factor_ref 0.0554
_reflns_number_gt 10968
_reflns_number_total 14038
_reflns_threshold_expression F^2^>2.0\s(F^2^)
_cod_data_source_file b204779a.txt
_cod_data_source_block c4p4coce
_cod_depositor_comments
;
The following automatic conversions were performed:

'_chemical_melting_point' tag was changed to
'_chemical_melting_point_gt' since the value was specified 'more
than' ('>') a certain temperature. The value '>573' was changed to
'573' - it should be numeric and without a unit designator.

Automatic conversion script
Id: cif_fix_values 2281 2013-09-26 08:29:07Z andrius 
;
_cod_original_cell_volume 7860(3)
_cod_original_formula_sum 'C50 H90 Ce2 Co2 N6 O42 P8 '
_cod_database_code 7114476

loop_
_symmetry_equiv_pos_as_xyz
x,y,z
-x,1/2+y,1/2-z
-x,-y,-z
x,1/2-y,1/2+z

loop_
_atom_site_label
_atom_site_type_symbol
_atom_site_fract_x
_atom_site_fract_y
_atom_site_fract_z
_atom_site_U_iso_or_equiv
_atom_site_adp_type
_atom_site_occupancy
_atom_site_calc_flag
Ce(1) Ce 0.16587(1) 0.12511(1) 0.18655(1) 0.01408(7) Uani 1.00 d
Ce(2) Ce 0.28657(1) 0.62446(1) 0.12611(1) 0.01734(7) Uani 1.00 d
Co(1) Co 0.18320(3) -0.12696(3) 0.09324(3) 0.0164(2) Uani 1.00 d
Co(2) Co 0.18637(3) 0.36289(3) 0.09709(3) 0.0172(2) Uani 1.00 d
P(1) P 0.30691(6) -0.00539(5) 0.16598(6) 0.0167(3) Uani 1.00 d
P(2) P 0.14331(6) -0.05770(5) 0.22973(6) 0.0153(3) Uani 1.00 d
P(3) P 0.18154(7) -0.24477(5) 0.20074(6) 0.0173(3) Uani 1.00 d
P(4) P 0.35212(7) -0.19432(5) 0.14210(6) 0.0176(3) Uani 1.00 d
P(5) P 0.31440(6) 0.25772(5) 0.18932(6) 0.0175(3) Uani 1.00 d
P(6) P 0.13341(6) 0.30843(5) 0.22347(6) 0.0164(3) Uani 1.00 d
P(7) P 0.17753(6) 0.49648(5) 0.19508(6) 0.0149(3) Uani 1.00 d
P(8) P 0.35604(6) 0.44363(5) 0.15408(6) 0.0148(3) Uani 1.00 d
O(1) O 0.2586(2) 0.0526(1) 0.1577(2) 0.0206(9) Uani 1.00 d
O(2) O 0.3530(2) -0.0079(1) 0.1156(2) 0.029(1) Uani 1.00 d
O(3) O 0.3667(2) -0.0116(1) 0.2333(2) 0.0258(9) Uani 1.00 d
O(4) O 0.1485(2) 0.0133(1) 0.2224(2) 0.0220(9) Uani 1.00 d
O(5) O 0.0642(2) -0.0870(1) 0.2104(2) 0.0214(9) Uani 1.00 d
O(6) O 0.1738(2) -0.0831(1) 0.3021(2) 0.0248(9) Uani 1.00 d
O(7) O 0.2242(2) -0.3003(1) 0.1868(2) 0.035(1) Uani 1.00 d
O(8) O 0.1827(2) -0.2394(2) 0.2744(2) 0.032(1) Uani 1.00 d
O(9) O 0.0967(2) -0.2449(1) 0.1656(2) 0.0247(9) Uani 1.00 d
O(10) O 0.3301(2) -0.2622(1) 0.1226(2) 0.0240(9) Uani 1.00 d
O(11) O 0.4210(2) -0.1868(2) 0.2034(2) 0.036(1) Uani 1.00 d
O(12) O 0.3777(2) -0.1544(2) 0.0897(2) 0.035(1) Uani 1.00 d
O(13) O 0.2688(2) 0.1976(1) 0.1733(2) 0.0205(8) Uani 1.00 d
O(14) O 0.3745(2) 0.2629(1) 0.1521(2) 0.0254(9) Uani 1.00 d
O(15) O 0.3592(2) 0.2663(1) 0.2630(2) 0.0261(9) Uani 1.00 d
O(16) O 0.1449(2) 0.2376(1) 0.2185(2) 0.0200(8) Uani 1.00 d
O(17) O 0.1457(2) 0.3307(2) 0.2965(2) 0.0256(9) Uani 1.00 d
O(18) O 0.0564(2) 0.3364(1) 0.1862(2) 0.0233(9) Uani 1.00 d
O(19) O 0.1960(2) 0.5531(1) 0.1600(2) 0.0198(8) Uani 1.00 d
O(20) O 0.0934(2) 0.4898(1) 0.1879(2) 0.0211(8) Uani 1.00 d
O(21) O 0.2140(2) 0.4966(1) 0.2707(2) 0.0214(8) Uani 1.00 d
O(22) O 0.3381(2) 0.5136(1) 0.1414(2) 0.0211(9) Uani 1.00 d
O(23) O 0.4166(2) 0.4291(2) 0.2208(2) 0.0241(9) Uani 1.00 d
O(24) O 0.3919(2) 0.4108(1) 0.1052(2) 0.0244(9) Uani 1.00 d
O(25) O 0.1557(2) 0.1427(2) 0.0641(2) 0.0284(10) Uani 1.00 d
O(26) O 0.0990(2) 0.0566(2) 0.0841(2) 0.0297(10) Uani 1.00 d
O(27) O 0.0999(3) 0.0773(2) -0.0157(2) 0.049(1) Uani 1.00 d
O(28) O 0.0324(2) 0.1705(2) 0.1168(2) 0.031(1) Uani 1.00 d
O(29) O 0.0387(2) 0.1185(2) 0.2060(2) 0.0269(9) Uani 1.00 d
O(30) O -0.0692(2) 0.1501(2) 0.1439(2) 0.039(1) Uani 1.00 d
O(31) O 0.2771(2) 0.1174(2) 0.2905(2) 0.031(1) Uani 1.00 d
O(32) O 0.1745(2) 0.1293(1) 0.3151(2) 0.0259(9) Uani 1.00 d
O(33) O 0.2789(2) 0.1270(2) 0.3928(2) 0.047(1) Uani 1.00 d
O(34) O 0.2081(2) 0.5544(2) 0.0295(2) 0.0298(10) Uani 1.00 d
O(35) O 0.1538(2) 0.6420(2) 0.0502(2) 0.032(1) Uani 1.00 d
O(36) O 0.0891(2) 0.5662(2) -0.0135(2) 0.049(1) Uani 1.00 d
O(37) O 0.2877(2) 0.6670(2) 0.0047(2) 0.038(1) Uani 1.00 d
O(38) O 0.3846(2) 0.6176(2) 0.0637(2) 0.036(1) Uani 1.00 d
O(39) O 0.3882(3) 0.6662(2) -0.0265(2) 0.051(1) Uani 1.00 d
O(40) O 0.3389(2) 0.6061(2) 0.2537(2) 0.032(1) Uani 1.00 d
O(41) O 0.4220(2) 0.6371(2) 0.2084(2) 0.031(1) Uani 1.00 d
O(42) O 0.4529(2) 0.6190(2) 0.3134(2) 0.044(1) Uani 1.00 d
N(1) N 0.1184(2) 0.0916(2) 0.0431(2) 0.029(1) Uani 1.00 d
N(2) N -0.0017(2) 0.1459(2) 0.1546(2) 0.025(1) Uani 1.00 d
N(3) N 0.2436(2) 0.1248(2) 0.3343(2) 0.026(1) Uani 1.00 d
N(4) N 0.1493(2) 0.5873(2) 0.0207(2) 0.032(1) Uani 1.00 d
N(5) N 0.3535(3) 0.6503(2) 0.0131(2) 0.030(1) Uani 1.00 d
N(6) N 0.4061(2) 0.6206(2) 0.2598(2) 0.028(1) Uani 1.00 d
C(1) C 0.0939(3) -0.0900(3) 0.0203(3) 0.031(1) Uani 1.00 d
C(2) C 0.0807(3) -0.1541(3) 0.0328(3) 0.034(1) Uani 1.00 d
C(3) C 0.1374(5) -0.1925(3) 0.0211(3) 0.055(2) Uani 1.00 d
C(4) C 0.1850(4) -0.1494(4) 0.0007(3) 0.060(2) Uani 1.00 d
C(5) C 0.1581(3) -0.0856(3) 0.0014(3) 0.039(2) Uani 1.00 d
C(6) C 0.2596(2) -0.0804(2) 0.1627(2) 0.017(1) Uani 1.00 d
C(7) C 0.1963(2) -0.1002(2) 0.1863(2) 0.015(1) Uani 1.00 d
C(8) C 0.2144(2) -0.1693(2) 0.1804(2) 0.016(1) Uani 1.00 d
C(9) C 0.2785(2) -0.1497(2) 0.1573(2) 0.017(1) Uani 1.00 d
C(10) C 0.3307(4) 0.0243(3) 0.0529(3) 0.050(2) Uani 1.00 d
C(11) C 0.3968(4) 0.0482(3) 0.0352(4) 0.056(2) Uani 1.00 d
C(12) C 0.4247(3) 0.0384(3) 0.2563(3) 0.035(2) Uani 1.00 d
C(13) C 0.4480(3) 0.0387(3) 0.3289(3) 0.036(2) Uani 1.00 d
C(14) C 0.0080(3) -0.0679(3) 0.1510(3) 0.030(1) Uani 1.00 d
C(15) C -0.0517(3) -0.0302(2) 0.1665(3) 0.028(1) Uani 1.00 d
C(16) C 0.2089(3) -0.0426(3) 0.3604(3) 0.043(2) Uani 1.00 d
C(17) C 0.2884(4) -0.0422(3) 0.3728(4) 0.062(2) Uani 1.00 d
C(18) C 0.2495(4) -0.2252(4) 0.3287(3) 0.056(2) Uani 1.00 d
C(19) C 0.2809(5) -0.2814(3) 0.3630(4) 0.079(3) Uani 1.00 d
C(20) C 0.0511(3) -0.3014(2) 0.1720(3) 0.035(2) Uani 1.00 d
C(21) C -0.0280(3) -0.2842(3) 0.1400(3) 0.039(2) Uani 1.00 d
C(22) C 0.4210(3) -0.2118(3) 0.2667(3) 0.036(2) Uani 1.00 d
C(23) C 0.4274(3) -0.1582(3) 0.3142(3) 0.040(2) Uani 1.00 d
C(24) C 0.3968(5) -0.1839(4) 0.0369(4) 0.082(3) Uani 1.00 d
C(25) C 0.4278(4) -0.1411(3) -0.0012(3) 0.044(2) Uani 1.00 d
C(26) C 0.1648(4) 0.2963(3) 0.0224(3) 0.041(2) Uani 1.00 d
C(27) C 0.1051(3) 0.3017(3) 0.0429(3) 0.043(2) Uani 1.00 d
C(28) C 0.0809(3) 0.3640(3) 0.0361(3) 0.037(2) Uani 1.00 d
C(29) C 0.1271(5) 0.4028(3) 0.0111(3) 0.060(2) Uani 1.00 d
C(30) C 0.1839(4) 0.3566(4) 0.0013(3) 0.061(2) Uani 1.00 d
C(31) C 0.2635(2) 0.3317(2) 0.1759(2) 0.017(1) Uani 1.00 d
C(32) C 0.1966(2) 0.3523(2) 0.1916(2) 0.016(1) Uani 1.00 d
C(33) C 0.2100(2) 0.4203(2) 0.1761(2) 0.016(1) Uani 1.00 d
C(34) C 0.2776(2) 0.3995(2) 0.1598(2) 0.016(1) Uani 1.00 d
C(35) C 0.3614(4) 0.2395(4) 0.0856(3) 0.058(2) Uani 1.00 d
C(36) C 0.4275(5) 0.2340(4) 0.0666(4) 0.067(3) Uani 1.00 d
C(37) C 0.4163(3) 0.2188(2) 0.2983(3) 0.036(2) Uani 1.00 d
C(38) C 0.4255(4) 0.2238(3) 0.3687(4) 0.068(2) Uani 1.00 d
C(39) C 0.2076(4) 0.3025(3) 0.3484(3) 0.045(2) Uani 1.00 d
C(40) C 0.2242(6) 0.3409(4) 0.4064(4) 0.084(3) Uani 1.00 d
C(41) C -0.0132(3) 0.3060(2) 0.1911(3) 0.024(1) Uani 1.00 d
C(42) C -0.0680(3) 0.3102(3) 0.1254(3) 0.037(2) Uani 1.00 d
C(43) C 0.0343(3) 0.5115(2) 0.1316(2) 0.027(1) Uani 1.00 d
C(44) C -0.0315(3) 0.5256(3) 0.1546(3) 0.036(2) Uani 1.00 d
C(45) C 0.2081(3) 0.5545(2) 0.3097(3) 0.029(1) Uani 1.00 d
C(46) C 0.2608(4) 0.5447(3) 0.3760(3) 0.053(2) Uani 1.00 d
C(47) C 0.3957(3) 0.4421(3) 0.2823(3) 0.042(2) Uani 1.00 d
C(48) C 0.4564(5) 0.4279(5) 0.3385(4) 0.076(3) Uani 1.00 d
C(49) C 0.3827(3) 0.4382(3) 0.0395(3) 0.040(2) Uani 1.00 d
C(50) C 0.4416(4) 0.4215(5) 0.0142(4) 0.083(3) Uani 1.00 d
H(1) H 0.0644 -0.0526 0.0259 0.0385 Uiso 1.00 calc
H(2) H 0.0396 -0.1697 0.0471 0.0408 Uiso 1.00 calc
H(3) H 0.1418 -0.2389 0.0245 0.0624 Uiso 1.00 calc
H(4) H 0.2292 -0.1609 -0.0118 0.0679 Uiso 1.00 calc
H(5) H 0.1795 -0.0454 -0.0096 0.0457 Uiso 1.00 calc
H(6) H 0.3026 -0.0046 0.0200 0.0617 Uiso 1.00 calc
H(7) H 0.2994 0.0612 0.0552 0.0617 Uiso 1.00 calc
H(8) H 0.4270 0.0119 0.0315 0.0671 Uiso 1.00 calc
H(9) H 0.3817 0.0699 -0.0068 0.0671 Uiso 1.00 calc
H(10) H 0.4240 0.0776 0.0670 0.0671 Uiso 1.00 calc
H(11) H 0.4665 0.0286 0.2404 0.0427 Uiso 1.00 calc
H(12) H 0.4064 0.0805 0.2398 0.0427 Uiso 1.00 calc
H(13) H 0.4661 -0.0032 0.3449 0.0440 Uiso 1.00 calc
H(14) H 0.4862 0.0703 0.3452 0.0440 Uiso 1.00 calc
H(15) H 0.4068 0.0494 0.3444 0.0440 Uiso 1.00 calc
H(16) H 0.0305 -0.0417 0.1242 0.0358 Uiso 1.00 calc
H(17) H -0.0124 -0.1059 0.1261 0.0358 Uiso 1.00 calc
H(18) H -0.0313 0.0080 0.1910 0.0344 Uiso 1.00 calc
H(19) H -0.0880 -0.0172 0.1275 0.0344 Uiso 1.00 calc
H(20) H -0.0745 -0.0562 0.1924 0.0344 Uiso 1.00 calc
H(21) H 0.1895 0.0013 0.3537 0.0513 Uiso 1.00 calc
H(22) H 0.1962 -0.0598 0.3982 0.0513 Uiso 1.00 calc
H(23) H 0.3090 -0.0844 0.3814 0.0783 Uiso 1.00 calc
H(24) H 0.3023 -0.0232 0.3371 0.0783 Uiso 1.00 calc
H(25) H 0.3120 -0.0151 0.4116 0.0783 Uiso 1.00 calc
H(26) H 0.2840 -0.2026 0.3108 0.0666 Uiso 1.00 calc
H(27) H 0.2350 -0.1944 0.3578 0.0666 Uiso 1.00 calc
H(28) H 0.2473 -0.3035 0.3825 0.0955 Uiso 1.00 calc
H(29) H 0.2957 -0.3121 0.3350 0.0955 Uiso 1.00 calc
H(30) H 0.3250 -0.2713 0.3987 0.0955 Uiso 1.00 calc
H(31) H 0.0659 -0.3394 0.1528 0.0412 Uiso 1.00 calc
H(32) H 0.0586 -0.3110 0.2183 0.0412 Uiso 1.00 calc
H(33) H -0.0418 -0.2469 0.1600 0.0478 Uiso 1.00 calc
H(34) H -0.0345 -0.2752 0.0945 0.0478 Uiso 1.00 calc
H(35) H -0.0597 -0.3199 0.1430 0.0478 Uiso 1.00 calc
H(36) H 0.3767 -0.2360 0.2635 0.0437 Uiso 1.00 calc
H(37) H 0.4624 -0.2414 0.2829 0.0437 Uiso 1.00 calc
H(38) H 0.4284 -0.1741 0.3561 0.0498 Uiso 1.00 calc
H(39) H 0.4721 -0.1341 0.3176 0.0498 Uiso 1.00 calc
H(40) H 0.3864 -0.1291 0.2988 0.0498 Uiso 1.00 calc
H(41) H 0.4334 -0.2191 0.0551 0.1007 Uiso 1.00 calc
H(42) H 0.3544 -0.2065 0.0090 0.1007 Uiso 1.00 calc
H(43) H 0.4714 -0.1208 0.0265 0.0518 Uiso 1.00 calc
H(44) H 0.4398 -0.1632 -0.0358 0.0518 Uiso 1.00 calc
H(45) H 0.3923 -0.1076 -0.0191 0.0518 Uiso 1.00 calc
H(46) H 0.1923 0.2560 0.0229 0.0487 Uiso 1.00 calc
H(47) H 0.0832 0.2662 0.0612 0.0533 Uiso 1.00 calc
H(48) H 0.0383 0.3800 0.0482 0.0464 Uiso 1.00 calc
H(49) H 0.1218 0.4488 -0.0003 0.0681 Uiso 1.00 calc
H(50) H 0.2234 0.3669 -0.0174 0.0733 Uiso 1.00 calc
H(51) H 0.3367 0.1981 0.0813 0.0696 Uiso 1.00 calc
H(52) H 0.3293 0.2695 0.0558 0.0696 Uiso 1.00 calc
H(53) H 0.4615 0.2029 0.0984 0.0791 Uiso 1.00 calc
H(54) H 0.4210 0.2173 0.0254 0.0791 Uiso 1.00 calc
H(55) H 0.4541 0.2743 0.0728 0.0791 Uiso 1.00 calc
H(56) H 0.4019 0.1752 0.2830 0.0445 Uiso 1.00 calc
H(57) H 0.4627 0.2280 0.2895 0.0445 Uiso 1.00 calc
H(58) H 0.4607 0.1949 0.3937 0.0781 Uiso 1.00 calc
H(59) H 0.4384 0.2679 0.3837 0.0781 Uiso 1.00 calc
H(60) H 0.3780 0.2148 0.3773 0.0781 Uiso 1.00 calc
H(61) H 0.1954 0.2584 0.3577 0.0556 Uiso 1.00 calc
H(62) H 0.2511 0.2994 0.3328 0.0556 Uiso 1.00 calc
H(63) H 0.2647 0.3228 0.4404 0.0995 Uiso 1.00 calc
H(64) H 0.2372 0.3844 0.3979 0.0995 Uiso 1.00 calc
H(65) H 0.1820 0.3430 0.4231 0.0995 Uiso 1.00 calc
H(66) H -0.0049 0.2613 0.2042 0.0295 Uiso 1.00 calc
H(67) H -0.0314 0.3285 0.2227 0.0295 Uiso 1.00 calc
H(68) H -0.0765 0.3549 0.1127 0.0458 Uiso 1.00 calc
H(69) H -0.0493 0.2881 0.0940 0.0458 Uiso 1.00 calc
H(70) H -0.1136 0.2907 0.1260 0.0458 Uiso 1.00 calc
H(71) H 0.0491 0.5504 0.1126 0.0319 Uiso 1.00 calc
H(72) H 0.0229 0.4788 0.0977 0.0319 Uiso 1.00 calc
H(73) H -0.0198 0.5589 0.1876 0.0439 Uiso 1.00 calc
H(74) H -0.0725 0.5394 0.1198 0.0439 Uiso 1.00 calc
H(75) H -0.0452 0.4869 0.1739 0.0439 Uiso 1.00 calc
H(76) H 0.2204 0.5934 0.2896 0.0351 Uiso 1.00 calc
H(77) H 0.1585 0.5594 0.3124 0.0351 Uiso 1.00 calc
H(78) H 0.2477 0.5064 0.3953 0.0666 Uiso 1.00 calc
H(79) H 0.3098 0.5397 0.3722 0.0666 Uiso 1.00 calc
H(80) H 0.2598 0.5812 0.4034 0.0666 Uiso 1.00 calc
H(81) H 0.3805 0.4867 0.2836 0.0535 Uiso 1.00 calc
H(82) H 0.3542 0.4149 0.2838 0.0535 Uiso 1.00 calc
H(83) H 0.4726 0.3835 0.3374 0.0910 Uiso 1.00 calc
H(84) H 0.4992 0.4551 0.3368 0.0910 Uiso 1.00 calc
H(85) H 0.4467 0.4362 0.3783 0.0910 Uiso 1.00 calc
H(86) H 0.3368 0.4225 0.0103 0.0518 Uiso 1.00 calc
H(87) H 0.3799 0.4847 0.0411 0.0518 Uiso 1.00 calc
H(88) H 0.4446 0.3731 0.0122 0.0920 Uiso 1.00 calc
H(89) H 0.4360 0.4374 -0.0279 0.0920 Uiso 1.00 calc
H(90) H 0.4879 0.4351 0.0433 0.0920 Uiso 1.00 calc

loop_
_atom_site_aniso_label
_atom_site_aniso_U_11
_atom_site_aniso_U_22
_atom_site_aniso_U_33
_atom_site_aniso_U_12
_atom_site_aniso_U_13
_atom_site_aniso_U_23
Ce(1) 0.0170(1) 0.0098(1) 0.0160(1) 0.00076(9) 0.0057(1) -0.0004(1)
Ce(2) 0.0161(1) 0.0104(1) 0.0268(2) 0.00005(9) 0.0082(1) 0.0006(1)
Co(1) 0.0179(3) 0.0165(3) 0.0152(3) 0.0012(2) 0.0053(3) 0.0015(3)
Co(2) 0.0171(3) 0.0168(3) 0.0166(3) 0.0010(2) 0.0031(3) -0.0047(3)
P(1) 0.0193(6) 0.0110(5) 0.0231(6) 0.0004(4) 0.0115(5) 0.0021(5)
P(2) 0.0167(6) 0.0109(5) 0.0200(6) 0.0005(4) 0.0080(5) 0.0000(5)
P(3) 0.0186(6) 0.0117(5) 0.0241(7) -0.0003(4) 0.0101(5) 0.0024(5)
P(4) 0.0191(6) 0.0139(5) 0.0229(7) 0.0012(4) 0.0108(5) -0.0003(5)
P(5) 0.0167(6) 0.0106(5) 0.0265(7) 0.0002(4) 0.0081(5) -0.0024(5)
P(6) 0.0192(6) 0.0106(5) 0.0216(6) 0.0004(4) 0.0095(5) -0.0009(5)
P(7) 0.0161(6) 0.0108(5) 0.0186(6) 0.0005(4) 0.0064(5) -0.0017(5)
P(8) 0.0150(6) 0.0122(5) 0.0183(6) 0.0011(4) 0.0065(5) 0.0007(5)
O(1) 0.022(2) 0.012(1) 0.034(2) 0.003(1) 0.017(2) 0.001(1)
O(2) 0.041(2) 0.018(2) 0.041(2) 0.003(1) 0.032(2) 0.003(2)
O(3) 0.026(2) 0.017(2) 0.031(2) -0.007(1) 0.003(2) 0.003(1)
O(4) 0.030(2) 0.012(1) 0.029(2) 0.001(1) 0.015(2) -0.001(1)
O(5) 0.017(2) 0.021(2) 0.026(2) -0.001(1) 0.006(1) 0.003(1)
O(6) 0.035(2) 0.024(2) 0.016(2) -0.003(1) 0.008(2) -0.001(1)
O(7) 0.036(2) 0.014(2) 0.067(3) 0.002(1) 0.037(2) 0.004(2)
O(8) 0.036(2) 0.036(2) 0.022(2) -0.011(2) 0.008(2) 0.002(2)
O(9) 0.019(2) 0.022(2) 0.032(2) -0.008(1) 0.007(2) -0.001(1)
O(10) 0.030(2) 0.010(1) 0.037(2) 0.001(1) 0.017(2) 0.002(1)
O(11) 0.024(2) 0.048(2) 0.035(2) 0.008(2) 0.007(2) -0.003(2)
O(12) 0.057(3) 0.014(2) 0.052(3) -0.005(2) 0.044(2) -0.003(2)
O(13) 0.020(2) 0.013(1) 0.029(2) -0.003(1) 0.009(1) -0.002(1)
O(14) 0.024(2) 0.020(2) 0.038(2) 0.001(1) 0.019(2) -0.005(2)
O(15) 0.025(2) 0.020(2) 0.028(2) 0.004(1) 0.001(2) 0.002(1)
O(16) 0.025(2) 0.011(1) 0.026(2) 0.001(1) 0.011(1) 0.003(1)
O(17) 0.028(2) 0.024(2) 0.027(2) 0.002(1) 0.012(2) -0.005(1)
O(18) 0.019(2) 0.017(2) 0.037(2) 0.000(1) 0.011(2) 0.004(1)
O(19) 0.019(2) 0.012(1) 0.032(2) 0.001(1) 0.012(1) 0.001(1)
O(20) 0.017(2) 0.019(2) 0.027(2) 0.003(1) 0.007(1) 0.004(1)
O(21) 0.026(2) 0.016(2) 0.021(2) 0.002(1) 0.005(1) -0.007(1)
O(22) 0.020(2) 0.009(1) 0.037(2) 0.003(1) 0.013(2) 0.001(1)
O(23) 0.019(2) 0.028(2) 0.024(2) 0.001(1) 0.004(1) 0.006(1)
O(24) 0.033(2) 0.018(2) 0.030(2) 0.008(1) 0.021(2) 0.003(1)
O(25) 0.036(2) 0.022(2) 0.027(2) -0.007(1) 0.010(2) -0.004(2)
O(26) 0.036(2) 0.024(2) 0.026(2) -0.002(1) 0.003(2) 0.000(2)
O(27) 0.072(3) 0.052(3) 0.016(2) -0.004(2) 0.002(2) -0.007(2)
O(28) 0.033(2) 0.036(2) 0.027(2) 0.002(2) 0.012(2) -0.002(2)
O(29) 0.021(2) 0.029(2) 0.028(2) 0.003(1) 0.002(2) 0.008(2)
O(30) 0.020(2) 0.045(2) 0.049(3) -0.001(2) 0.007(2) -0.004(2)
O(31) 0.022(2) 0.052(2) 0.023(2) 0.001(2) 0.011(2) 0.004(2)
O(32) 0.027(2) 0.025(2) 0.028(2) 0.003(1) 0.011(2) 0.002(1)
O(33) 0.042(2) 0.080(3) 0.014(2) -0.005(2) -0.002(2) -0.005(2)
O(34) 0.029(2) 0.024(2) 0.034(2) 0.001(1) 0.006(2) -0.001(2)
O(35) 0.027(2) 0.025(2) 0.040(2) 0.002(1) 0.005(2) 0.007(2)
O(36) 0.035(2) 0.048(2) 0.048(3) -0.010(2) -0.014(2) 0.011(2)
O(37) 0.035(2) 0.041(2) 0.037(2) -0.006(2) 0.011(2) -0.002(2)
O(38) 0.046(2) 0.027(2) 0.044(2) 0.011(2) 0.027(2) 0.009(2)
O(39) 0.071(3) 0.054(3) 0.041(3) 0.004(2) 0.038(3) 0.007(2)
O(40) 0.018(2) 0.045(2) 0.036(2) -0.002(2) 0.010(2) -0.011(2)
O(41) 0.025(2) 0.026(2) 0.041(2) -0.003(1) 0.009(2) 0.005(2)
O(42) 0.036(2) 0.053(3) 0.034(2) 0.001(2) -0.005(2) -0.008(2)
N(1) 0.036(3) 0.030(2) 0.021(2) 0.006(2) 0.005(2) -0.001(2)
N(2) 0.018(2) 0.026(2) 0.031(3) -0.003(2) 0.006(2) -0.006(2)
N(3) 0.029(2) 0.028(2) 0.022(2) -0.004(2) 0.009(2) 0.001(2)
N(4) 0.033(3) 0.029(2) 0.027(3) -0.004(2) -0.001(2) 0.005(2)
N(5) 0.044(3) 0.024(2) 0.029(3) -0.002(2) 0.020(2) -0.002(2)
N(6) 0.026(2) 0.022(2) 0.030(3) 0.001(2) 0.000(2) -0.006(2)
C(1) 0.031(3) 0.035(3) 0.019(3) 0.007(2) -0.003(2) -0.002(2)
C(2) 0.029(3) 0.043(3) 0.025(3) -0.014(2) -0.001(2) 0.000(3)
C(3) 0.102(6) 0.026(3) 0.018(3) 0.019(3) -0.012(3) -0.006(3)
C(4) 0.046(4) 0.121(6) 0.011(3) 0.038(4) 0.006(3) -0.003(3)
C(5) 0.038(3) 0.054(4) 0.022(3) -0.003(3) 0.005(3) 0.021(3)
C(6) 0.020(2) 0.012(2) 0.019(2) 0.003(2) 0.008(2) 0.002(2)
C(7) 0.017(2) 0.014(2) 0.013(2) -0.002(2) 0.004(2) 0.000(2)
C(8) 0.014(2) 0.017(2) 0.019(2) 0.000(2) 0.007(2) -0.004(2)
C(9) 0.022(2) 0.014(2) 0.016(2) 0.001(2) 0.007(2) -0.001(2)
C(10) 0.046(4) 0.082(5) 0.028(3) -0.012(3) 0.018(3) 0.000(3)
C(11) 0.067(5) 0.054(4) 0.063(5) -0.012(3) 0.045(4) 0.008(3)
C(12) 0.031(3) 0.034(3) 0.039(3) -0.018(2) 0.010(3) -0.006(3)
C(13) 0.032(3) 0.033(3) 0.037(3) -0.002(2) 0.000(3) -0.003(3)
C(14) 0.024(3) 0.040(3) 0.025(3) -0.002(2) 0.006(2) -0.003(2)
C(15) 0.024(3) 0.033(3) 0.024(3) 0.000(2) 0.004(2) 0.000(2)
C(16) 0.049(4) 0.040(3) 0.045(4) -0.004(3) 0.021(3) 0.005(3)
C(17) 0.046(4) 0.053(4) 0.078(6) 0.003(3) 0.006(4) 0.003(4)
C(18) 0.042(4) 0.081(5) 0.039(4) -0.018(3) 0.001(3) 0.020(4)
C(19) 0.107(7) 0.051(4) 0.053(5) -0.016(4) -0.020(5) 0.009(4)
C(20) 0.030(3) 0.023(3) 0.055(4) -0.014(2) 0.020(3) -0.007(3)
C(21) 0.028(3) 0.050(3) 0.038(3) -0.016(3) 0.005(3) -0.003(3)
C(22) 0.032(3) 0.034(3) 0.044(4) 0.007(2) 0.013(3) 0.006(3)
C(23) 0.040(3) 0.040(3) 0.040(4) -0.013(3) 0.010(3) -0.009(3)
C(24) 0.118(7) 0.107(7) 0.043(4) -0.049(6) 0.057(5) -0.018(4)
C(25) 0.048(4) 0.049(4) 0.043(4) -0.007(3) 0.030(3) -0.005(3)
C(26) 0.057(4) 0.035(3) 0.025(3) -0.002(3) 0.003(3) -0.017(3)
C(27) 0.046(4) 0.035(3) 0.038(4) -0.015(3) -0.001(3) -0.008(3)
C(28) 0.022(3) 0.053(4) 0.029(3) 0.001(2) -0.003(2) -0.004(3)
C(29) 0.107(6) 0.023(3) 0.023(3) -0.014(3) -0.026(4) 0.006(3)
C(30) 0.036(3) 0.142(7) 0.004(3) -0.035(4) 0.006(2) -0.014(3)
C(31) 0.017(2) 0.012(2) 0.022(3) -0.001(2) 0.006(2) -0.003(2)
C(32) 0.019(2) 0.015(2) 0.014(2) 0.001(2) 0.003(2) -0.005(2)
C(33) 0.019(2) 0.011(2) 0.018(2) 0.002(2) 0.004(2) 0.002(2)
C(34) 0.022(2) 0.012(2) 0.015(2) 0.003(2) 0.006(2) -0.003(2)
C(35) 0.043(4) 0.100(6) 0.034(4) -0.018(4) 0.017(3) -0.027(4)
C(36) 0.085(6) 0.066(5) 0.077(6) -0.016(4) 0.065(5) -0.024(4)
C(37) 0.026(3) 0.028(3) 0.047(4) 0.008(2) 0.001(3) 0.010(3)
C(38) 0.078(5) 0.056(4) 0.042(4) 0.013(4) -0.024(4) 0.009(3)
C(39) 0.051(4) 0.049(4) 0.027(3) 0.004(3) 0.000(3) -0.003(3)
C(40) 0.118(8) 0.063(5) 0.050(5) 0.004(5) -0.007(5) -0.004(4)
C(41) 0.023(3) 0.025(2) 0.029(3) 0.000(2) 0.014(2) 0.001(2)
C(42) 0.024(3) 0.043(3) 0.045(4) -0.003(2) 0.009(3) 0.009(3)
C(43) 0.020(3) 0.039(3) 0.023(3) 0.002(2) 0.007(2) -0.003(2)
C(44) 0.019(3) 0.061(4) 0.029(3) 0.011(2) 0.011(2) 0.007(3)
C(45) 0.037(3) 0.021(2) 0.035(3) -0.005(2) 0.021(3) -0.015(2)
C(46) 0.081(5) 0.048(4) 0.025(3) 0.002(3) 0.005(3) -0.011(3)
C(47) 0.039(3) 0.054(4) 0.033(3) 0.010(3) 0.010(3) -0.008(3)
C(48) 0.070(5) 0.125(7) 0.029(4) 0.003(5) 0.007(4) 0.004(4)
C(49) 0.048(4) 0.062(4) 0.013(3) 0.020(3) 0.013(3) 0.005(3)
C(50) 0.061(5) 0.164(9) 0.030(4) 0.000(5) 0.025(4) 0.030(5)

loop_
_atom_type_symbol
_atom_type_description
_atom_type_scat_dispersion_real
_atom_type_scat_dispersion_imag
_atom_type_scat_source
C C 0.003 0.002
;International Tables for Crystallography
(1992, Vol. C, Tables 4.2.6.8 and 6.1.1.1)
;
H H 0.000 0.000
;International Tables for Crystallography
(1992, Vol. C, Table 6.1.1.2)
;
N N 0.006 0.003
;International Tables for Crystallography
(1992, Vol. C, Tables 4.2.6.8 and 6.1.1.1)
;
O O 0.011 0.006
;International Tables for Crystallography
(1992, Vol. C, Tables 4.2.6.8 and 6.1.1.1)
;
P P 0.102 0.094
;International Tables for Crystallography
(1992, Vol. C, Tables 4.2.6.8 and 6.1.1.1)
;
Co Co 0.349 0.972
;International Tables for Crystallography
(1992, Vol. C, Tables 4.2.6.8 and 6.1.1.1)
;
Ce Ce -0.249 2.633
;International Tables for Crystallography
(1992, Vol. C, Tables 4.2.6.8 and 6.1.1.1)
;

loop_
_geom_angle_atom_site_label_1
_geom_angle_atom_site_label_2
_geom_angle_atom_site_label_3
_geom_angle
_geom_angle_site_symmetry_2
_geom_angle_site_symmetry_3
_geom_angle_publ_flag
O(1) Ce(1) O(4) 71.88(10) 1_555 1_555 yes
O(1) Ce(1) O(13) 72.99(10) 1_555 1_555 yes
O(1) Ce(1) O(16) 143.22(10) 1_555 1_555 yes
O(1) Ce(1) O(25) 71.9(1) 1_555 1_555 yes
O(1) Ce(1) O(26) 71.2(1) 1_555 1_555 yes
O(1) Ce(1) O(28) 132.7(1) 1_555 1_555 yes
O(1) Ce(1) O(29) 139.82(10) 1_555 1_555 yes
O(1) Ce(1) O(31) 73.8(1) 1_555 1_555 yes
O(1) Ce(1) O(32) 115.2(1) 1_555 1_555 yes
O(4) Ce(1) O(13) 139.1(1) 1_555 1_555 yes
O(4) Ce(1) O(16) 137.4(1) 1_555 1_555 yes
O(4) Ce(1) O(25) 117.6(1) 1_555 1_555 yes
O(4) Ce(1) O(26) 71.4(1) 1_555 1_555 yes
O(4) Ce(1) O(28) 107.7(1) 1_555 1_555 yes
O(4) Ce(1) O(29) 71.7(1) 1_555 1_555 yes
O(4) Ce(1) O(31) 79.9(1) 1_555 1_555 yes
O(4) Ce(1) O(32) 71.93(10) 1_555 1_555 yes
O(13) Ce(1) O(16) 70.74(10) 1_555 1_555 yes
O(13) Ce(1) O(25) 69.0(1) 1_555 1_555 yes
O(13) Ce(1) O(26) 115.4(1) 1_555 1_555 yes
O(13) Ce(1) O(28) 111.2(1) 1_555 1_555 yes
O(13) Ce(1) O(29) 146.99(10) 1_555 1_555 yes
O(13) Ce(1) O(31) 70.7(1) 1_555 1_555 yes
O(13) Ce(1) O(32) 105.7(1) 1_555 1_555 yes
O(16) Ce(1) O(25) 100.2(1) 1_555 1_555 yes
O(16) Ce(1) O(26) 131.2(1) 1_555 1_555 yes
O(16) Ce(1) O(28) 68.4(1) 1_555 1_555 yes
O(16) Ce(1) O(29) 76.9(1) 1_555 1_555 yes
O(16) Ce(1) O(31) 88.6(1) 1_555 1_555 yes
O(16) Ce(1) O(32) 70.04(10) 1_555 1_555 yes
O(25) Ce(1) O(26) 49.5(1) 1_555 1_555 yes
O(25) Ce(1) O(28) 66.9(1) 1_555 1_555 yes
O(25) Ce(1) O(29) 111.7(1) 1_555 1_555 yes
O(25) Ce(1) O(31) 132.9(1) 1_555 1_555 yes
O(25) Ce(1) O(32) 170.14(10) 1_555 1_555 yes
O(26) Ce(1) O(28) 64.6(1) 1_555 1_555 yes
O(26) Ce(1) O(29) 81.7(1) 1_555 1_555 yes
O(26) Ce(1) O(31) 140.0(1) 1_555 1_555 yes
O(26) Ce(1) O(32) 138.0(1) 1_555 1_555 yes
O(28) Ce(1) O(29) 48.3(1) 1_555 1_555 yes
O(28) Ce(1) O(31) 153.5(1) 1_555 1_555 yes
O(28) Ce(1) O(32) 108.9(1) 1_555 1_555 yes
O(29) Ce(1) O(31) 115.3(1) 1_555 1_555 yes
O(29) Ce(1) O(32) 67.8(1) 1_555 1_555 yes
O(31) Ce(1) O(32) 48.2(1) 1_555 1_555 yes
O(7) Ce(2) O(10) 69.3(1) 1_545 1_555 yes
O(7) Ce(2) O(19) 75.62(10) 1_545 1_545 yes
O(7) Ce(2) O(22) 136.6(1) 1_545 1_545 yes
O(7) Ce(2) O(34) 120.2(1) 1_545 1_545 yes
O(7) Ce(2) O(35) 74.0(1) 1_545 1_545 yes
O(7) Ce(2) O(37) 115.0(1) 1_545 1_545 yes
O(7) Ce(2) O(38) 144.3(1) 1_545 1_545 yes
O(7) Ce(2) O(40) 69.5(1) 1_545 1_545 yes
O(7) Ce(2) O(41) 96.0(1) 1_545 1_545 yes
O(10) Ce(2) O(19) 144.75(10) 1_545 1_545 yes
O(10) Ce(2) O(22) 138.7(1) 1_545 1_545 yes
O(10) Ce(2) O(34) 127.9(1) 1_545 1_545 yes
O(10) Ce(2) O(35) 96.9(1) 1_545 1_545 yes
O(10) Ce(2) O(37) 65.1(1) 1_545 1_545 yes
O(10) Ce(2) O(38) 75.0(1) 1_545 1_545 yes
O(10) Ce(2) O(40) 97.8(1) 1_545 1_545 yes
O(10) Ce(2) O(41) 70.4(1) 1_545 1_545 yes
O(19) Ce(2) O(22) 72.47(10) 1_555 1_555 yes
O(19) Ce(2) O(34) 68.0(1) 1_555 1_555 yes
O(19) Ce(2) O(35) 69.1(1) 1_555 1_555 yes
O(19) Ce(2) O(37) 130.4(1) 1_555 1_555 yes
O(19) Ce(2) O(38) 140.1(1) 1_555 1_555 yes
O(19) Ce(2) O(40) 72.8(1) 1_555 1_555 yes
O(19) Ce(2) O(41) 118.1(1) 1_555 1_555 yes
O(22) Ce(2) O(34) 73.0(1) 1_555 1_555 yes
O(22) Ce(2) O(35) 119.2(1) 1_555 1_555 yes
O(22) Ce(2) O(37) 108.1(1) 1_555 1_555 yes
O(22) Ce(2) O(38) 72.6(1) 1_555 1_555 yes
O(22) Ce(2) O(40) 73.4(1) 1_555 1_555 yes
O(22) Ce(2) O(41) 74.6(1) 1_555 1_555 yes
O(34) Ce(2) O(35) 49.6(1) 1_555 1_555 yes
O(34) Ce(2) O(37) 65.4(1) 1_555 1_555 yes
O(34) Ce(2) O(38) 83.8(1) 1_555 1_555 yes
O(34) Ce(2) O(40) 134.2(1) 1_555 1_555 yes
O(34) Ce(2) O(41) 142.8(1) 1_555 1_555 yes
O(35) Ce(2) O(37) 68.5(1) 1_555 1_555 yes
O(35) Ce(2) O(38) 113.3(1) 1_555 1_555 yes
O(35) Ce(2) O(40) 132.3(1) 1_555 1_555 yes
O(35) Ce(2) O(41) 166.3(1) 1_555 1_555 yes
O(37) Ce(2) O(38) 47.7(1) 1_555 1_555 yes
O(37) Ce(2) O(40) 156.5(1) 1_555 1_555 yes
O(37) Ce(2) O(41) 109.0(1) 1_555 1_555 yes
O(38) Ce(2) O(40) 114.3(1) 1_555 1_555 yes
O(38) Ce(2) O(41) 69.5(1) 1_555 1_555 yes
O(40) Ce(2) O(41) 48.0(1) 1_555 1_555 yes
C(1) Co(1) C(2) 38.8(2) 1_555 1_555 yes
C(1) Co(1) C(3) 66.4(2) 1_555 1_555 yes
C(1) Co(1) C(4) 66.0(2) 1_555 1_555 yes
C(1) Co(1) C(5) 39.1(2) 1_555 1_555 yes
C(1) Co(1) C(6) 129.8(2) 1_555 1_555 yes
C(1) Co(1) C(7) 118.9(2) 1_555 1_555 yes
C(1) Co(1) C(8) 145.0(2) 1_555 1_555 yes
C(1) Co(1) C(9) 169.6(2) 1_555 1_555 yes
C(2) Co(1) C(3) 40.0(3) 1_555 1_555 yes
C(2) Co(1) C(4) 66.9(3) 1_555 1_555 yes
C(2) Co(1) C(5) 66.4(2) 1_555 1_555 yes
C(2) Co(1) C(6) 160.3(2) 1_555 1_555 yes
C(2) Co(1) C(7) 121.2(2) 1_555 1_555 yes
C(2) Co(1) C(8) 116.1(2) 1_555 1_555 yes
C(2) Co(1) C(9) 150.4(2) 1_555 1_555 yes
C(3) Co(1) C(4) 40.7(3) 1_555 1_555 yes
C(3) Co(1) C(5) 67.8(2) 1_555 1_555 yes
C(3) Co(1) C(6) 159.7(3) 1_555 1_555 yes
C(3) Co(1) C(7) 146.3(3) 1_555 1_555 yes
C(3) Co(1) C(8) 111.4(2) 1_555 1_555 yes
C(3) Co(1) C(9) 118.1(2) 1_555 1_555 yes
C(4) Co(1) C(5) 40.1(3) 1_555 1_555 yes
C(4) Co(1) C(6) 128.3(3) 1_555 1_555 yes
C(4) Co(1) C(7) 171.8(3) 1_555 1_555 yes
C(4) Co(1) C(8) 136.6(2) 1_555 1_555 yes
C(4) Co(1) C(9) 110.5(2) 1_555 1_555 yes
C(5) Co(1) C(6) 115.4(2) 1_555 1_555 yes
C(5) Co(1) C(7) 139.2(2) 1_555 1_555 yes
C(5) Co(1) C(8) 175.6(2) 1_555 1_555 yes
C(5) Co(1) C(9) 132.0(2) 1_555 1_555 yes
C(6) Co(1) C(7) 43.5(2) 1_555 1_555 yes
C(6) Co(1) C(8) 63.6(2) 1_555 1_555 yes
C(6) Co(1) C(9) 43.7(2) 1_555 1_555 yes
C(7) Co(1) C(8) 43.4(2) 1_555 1_555 yes
C(7) Co(1) C(9) 63.4(2) 1_555 1_555 yes
C(8) Co(1) C(9) 44.2(2) 1_555 1_555 yes
C(26) Co(2) C(27) 37.6(2) 1_555 1_555 yes
C(26) Co(2) C(28) 64.7(2) 1_555 1_555 yes
C(26) Co(2) C(29) 68.3(2) 1_555 1_555 yes
C(26) Co(2) C(30) 40.1(3) 1_555 1_555 yes
C(26) Co(2) C(31) 112.1(2) 1_555 1_555 yes
C(26) Co(2) C(32) 131.1(2) 1_555 1_555 yes
C(26) Co(2) C(33) 174.3(2) 1_555 1_555 yes
C(26) Co(2) C(34) 135.4(2) 1_555 1_555 yes
C(27) Co(2) C(28) 38.4(2) 1_555 1_555 yes
C(27) Co(2) C(29) 67.0(2) 1_555 1_555 yes
C(27) Co(2) C(30) 66.3(3) 1_555 1_555 yes
C(27) Co(2) C(31) 121.7(2) 1_555 1_555 yes
C(27) Co(2) C(32) 110.1(2) 1_555 1_555 yes
C(27) Co(2) C(33) 141.5(2) 1_555 1_555 yes
C(27) Co(2) C(34) 164.5(2) 1_555 1_555 yes
C(28) Co(2) C(29) 40.1(3) 1_555 1_555 yes
C(28) Co(2) C(30) 67.9(3) 1_555 1_555 yes
C(28) Co(2) C(31) 152.4(2) 1_555 1_555 yes
C(28) Co(2) C(32) 116.2(2) 1_555 1_555 yes
C(28) Co(2) C(33) 118.1(2) 1_555 1_555 yes
C(28) Co(2) C(34) 156.5(2) 1_555 1_555 yes
C(29) Co(2) C(30) 43.0(3) 1_555 1_555 yes
C(29) Co(2) C(31) 167.3(3) 1_555 1_555 yes
C(29) Co(2) C(32) 146.3(3) 1_555 1_555 yes
C(29) Co(2) C(33) 117.2(2) 1_555 1_555 yes
C(29) Co(2) C(34) 126.9(2) 1_555 1_555 yes
C(30) Co(2) C(31) 129.0(3) 1_555 1_555 yes
C(30) Co(2) C(32) 169.3(3) 1_555 1_555 yes
C(30) Co(2) C(33) 145.0(3) 1_555 1_555 yes
C(30) Co(2) C(34) 117.6(2) 1_555 1_555 yes
C(31) Co(2) C(32) 43.2(2) 1_555 1_555 yes
C(31) Co(2) C(33) 62.9(2) 1_555 1_555 yes
C(31) Co(2) C(34) 43.4(2) 1_555 1_555 yes
C(32) Co(2) C(33) 43.4(2) 1_555 1_555 yes
C(32) Co(2) C(34) 63.0(2) 1_555 1_555 yes
C(33) Co(2) C(34) 43.4(2) 1_555 1_555 yes
O(1) P(1) O(2) 113.0(2) 1_555 1_555 yes
O(1) P(1) O(3) 115.8(2) 1_555 1_555 yes
O(1) P(1) C(6) 114.1(2) 1_555 1_555 yes
O(2) P(1) O(3) 103.3(2) 1_555 1_555 yes
O(2) P(1) C(6) 108.5(2) 1_555 1_555 yes
O(3) P(1) C(6) 101.0(2) 1_555 1_555 yes
O(4) P(2) O(5) 116.3(2) 1_555 1_555 yes
O(4) P(2) O(6) 114.6(2) 1_555 1_555 yes
O(4) P(2) C(7) 111.5(2) 1_555 1_555 yes
O(5) P(2) O(6) 100.7(2) 1_555 1_555 yes
O(5) P(2) C(7) 108.4(2) 1_555 1_555 yes
O(6) P(2) C(7) 104.3(2) 1_555 1_555 yes
O(7) P(3) O(8) 113.9(2) 1_555 1_555 yes
O(7) P(3) O(9) 116.5(2) 1_555 1_555 yes
O(7) P(3) C(8) 112.2(2) 1_555 1_555 yes
O(8) P(3) O(9) 101.5(2) 1_555 1_555 yes
O(8) P(3) C(8) 106.2(2) 1_555 1_555 yes
O(9) P(3) C(8) 105.5(2) 1_555 1_555 yes
O(10) P(4) O(11) 115.3(2) 1_555 1_555 yes
O(10) P(4) O(12) 114.2(2) 1_555 1_555 yes
O(10) P(4) C(9) 111.5(2) 1_555 1_555 yes
O(11) P(4) O(12) 101.0(2) 1_555 1_555 yes
O(11) P(4) C(9) 107.7(2) 1_555 1_555 yes
O(12) P(4) C(9) 106.2(2) 1_555 1_555 yes
O(13) P(5) O(14) 113.3(2) 1_555 1_555 yes
O(13) P(5) O(15) 115.8(2) 1_555 1_555 yes
O(13) P(5) C(31) 114.9(2) 1_555 1_555 yes
O(14) P(5) O(15) 103.8(2) 1_555 1_555 yes
O(14) P(5) C(31) 107.4(2) 1_555 1_555 yes
O(15) P(5) C(31) 100.3(2) 1_555 1_555 yes
O(16) P(6) O(17) 112.0(2) 1_555 1_555 yes
O(16) P(6) O(18) 117.5(2) 1_555 1_555 yes
O(16) P(6) C(32) 110.0(2) 1_555 1_555 yes
O(17) P(6) O(18) 104.5(2) 1_555 1_555 yes
O(17) P(6) C(32) 107.8(2) 1_555 1_555 yes
O(18) P(6) C(32) 104.4(2) 1_555 1_555 yes
O(19) P(7) O(20) 113.7(2) 1_555 1_555 yes
O(19) P(7) O(21) 115.1(2) 1_555 1_555 yes
O(19) P(7) C(33) 115.6(2) 1_555 1_555 yes
O(20) P(7) O(21) 103.7(2) 1_555 1_555 yes
O(20) P(7) C(33) 108.1(2) 1_555 1_555 yes
O(21) P(7) C(33) 99.1(2) 1_555 1_555 yes
O(22) P(8) O(23) 114.6(2) 1_555 1_555 yes
O(22) P(8) O(24) 114.8(2) 1_555 1_555 yes
O(22) P(8) C(34) 110.9(2) 1_555 1_555 yes
O(23) P(8) O(24) 100.4(2) 1_555 1_555 yes
O(23) P(8) C(34) 104.2(2) 1_555 1_555 yes
O(24) P(8) C(34) 111.1(2) 1_555 1_555 yes
Ce(1) O(1) P(1) 154.0(2) 1_555 1_555 yes
P(1) O(2) C(10) 123.3(3) 1_555 1_555 yes
P(1) O(3) C(12) 121.6(3) 1_555 1_555 yes
Ce(1) O(4) P(2) 166.2(2) 1_555 1_555 yes
P(2) O(5) C(14) 122.3(3) 1_555 1_555 yes
P(2) O(6) C(16) 125.9(3) 1_555 1_555 yes
Ce(2) O(7) P(3) 160.4(2) 1_565 1_565 yes
P(3) O(8) C(18) 124.2(4) 1_555 1_555 yes
P(3) O(9) C(20) 120.2(3) 1_555 1_555 yes
Ce(2) O(10) P(4) 161.0(2) 1_565 1_565 yes
P(4) O(11) C(22) 121.5(3) 1_555 1_555 yes
P(4) O(12) C(24) 123.0(4) 1_555 1_555 yes
Ce(1) O(13) P(5) 151.1(2) 1_555 1_555 yes
P(5) O(14) C(35) 121.8(3) 1_555 1_555 yes
P(5) O(15) C(37) 122.7(3) 1_555 1_555 yes
Ce(1) O(16) P(6) 167.8(2) 1_555 1_555 yes
P(6) O(17) C(39) 119.2(3) 1_555 1_555 yes
P(6) O(18) C(41) 121.7(3) 1_555 1_555 yes
Ce(2) O(19) P(7) 152.2(2) 1_555 1_555 yes
P(7) O(20) C(43) 125.0(3) 1_555 1_555 yes
P(7) O(21) C(45) 120.1(3) 1_555 1_555 yes
Ce(2) O(22) P(8) 168.9(2) 1_555 1_555 yes
P(8) O(23) C(47) 116.8(3) 1_555 1_555 yes
P(8) O(24) C(49) 121.3(3) 1_555 1_555 yes
Ce(1) O(25) N(1) 96.6(3) 1_555 1_555 yes
Ce(1) O(26) N(1) 96.1(3) 1_555 1_555 yes
Ce(1) O(28) N(2) 94.4(3) 1_555 1_555 yes
Ce(1) O(29) N(2) 101.3(3) 1_555 1_555 yes
Ce(1) O(31) N(3) 99.6(3) 1_555 1_555 yes
Ce(1) O(32) N(3) 94.7(3) 1_555 1_555 yes
Ce(2) O(34) N(4) 95.7(3) 1_555 1_555 yes
Ce(2) O(35) N(4) 95.8(3) 1_555 1_555 yes
Ce(2) O(37) N(5) 93.1(3) 1_555 1_555 yes
Ce(2) O(38) N(5) 100.7(3) 1_555 1_555 yes
Ce(2) O(40) N(6) 98.0(3) 1_555 1_555 yes
Ce(2) O(41) N(6) 97.1(3) 1_555 1_555 yes
O(25) N(1) O(26) 117.8(4) 1_555 1_555 yes
O(25) N(1) O(27) 121.4(4) 1_555 1_555 yes
O(26) N(1) O(27) 120.9(4) 1_555 1_555 yes
O(28) N(2) O(29) 115.6(4) 1_555 1_555 yes
O(28) N(2) O(30) 122.7(4) 1_555 1_555 yes
O(29) N(2) O(30) 121.6(4) 1_555 1_555 yes
O(31) N(3) O(32) 117.2(4) 1_555 1_555 yes
O(31) N(3) O(33) 120.3(4) 1_555 1_555 yes
O(32) N(3) O(33) 122.5(4) 1_555 1_555 yes
O(34) N(4) O(35) 117.6(4) 1_555 1_555 yes
O(34) N(4) O(36) 121.2(4) 1_555 1_555 yes
O(35) N(4) O(36) 121.2(4) 1_555 1_555 yes
O(37) N(5) O(38) 117.8(4) 1_555 1_555 yes
O(37) N(5) O(39) 121.6(5) 1_555 1_555 yes
O(38) N(5) O(39) 120.6(5) 1_555 1_555 yes
O(40) N(6) O(41) 116.9(4) 1_555 1_555 yes
O(40) N(6) O(42) 121.1(5) 1_555 1_555 yes
O(41) N(6) O(42) 121.9(4) 1_555 1_555 yes
Co(1) C(1) C(2) 70.2(3) 1_555 1_555 yes
Co(1) C(1) C(5) 69.6(3) 1_555 1_555 yes
C(2) C(1) C(5) 109.8(5) 1_555 1_555 yes
Co(1) C(2) C(1) 71.1(3) 1_555 1_555 yes
Co(1) C(2) C(3) 68.7(3) 1_555 1_555 yes
C(1) C(2) C(3) 108.1(5) 1_555 1_555 yes
Co(1) C(3) C(2) 71.2(3) 1_555 1_555 yes
Co(1) C(3) C(4) 69.6(3) 1_555 1_555 yes
C(2) C(3) C(4) 106.7(5) 1_555 1_555 yes
Co(1) C(4) C(3) 69.8(3) 1_555 1_555 yes
Co(1) C(4) C(5) 70.9(3) 1_555 1_555 yes
C(3) C(4) C(5) 108.4(5) 1_555 1_555 yes
Co(1) C(5) C(1) 71.3(3) 1_555 1_555 yes
Co(1) C(5) C(4) 69.0(3) 1_555 1_555 yes
C(1) C(5) C(4) 106.9(5) 1_555 1_555 yes
Co(1) C(6) P(1) 134.1(3) 1_555 1_555 yes
Co(1) C(6) C(7) 68.7(2) 1_555 1_555 yes
Co(1) C(6) C(9) 67.7(2) 1_555 1_555 yes
P(1) C(6) C(7) 132.2(3) 1_555 1_555 yes
P(1) C(6) C(9) 135.1(3) 1_555 1_555 yes
C(7) C(6) C(9) 90.0(3) 1_555 1_555 yes
Co(1) C(7) P(2) 136.3(2) 1_555 1_555 yes
Co(1) C(7) C(6) 67.8(2) 1_555 1_555 yes
Co(1) C(7) C(8) 67.5(2) 1_555 1_555 yes
P(2) C(7) C(6) 132.4(3) 1_555 1_555 yes
P(2) C(7) C(8) 134.2(3) 1_555 1_555 yes
C(6) C(7) C(8) 90.3(3) 1_555 1_555 yes
Co(1) C(8) P(3) 125.7(2) 1_555 1_555 yes
Co(1) C(8) C(7) 69.1(2) 1_555 1_555 yes
Co(1) C(8) C(9) 67.8(2) 1_555 1_555 yes
P(3) C(8) C(7) 135.8(3) 1_555 1_555 yes
P(3) C(8) C(9) 134.0(3) 1_555 1_555 yes
C(7) C(8) C(9) 89.9(3) 1_555 1_555 yes
Co(1) C(9) P(4) 127.1(2) 1_555 1_555 yes
Co(1) C(9) C(6) 68.6(2) 1_555 1_555 yes
Co(1) C(9) C(8) 68.1(2) 1_555 1_555 yes
P(4) C(9) C(6) 137.0(3) 1_555 1_555 yes
P(4) C(9) C(8) 132.6(3) 1_555 1_555 yes
C(6) C(9) C(8) 89.8(3) 1_555 1_555 yes
O(2) C(10) C(11) 110.1(5) 1_555 1_555 yes
O(3) C(12) C(13) 108.7(4) 1_555 1_555 yes
O(5) C(14) C(15) 110.9(4) 1_555 1_555 yes
O(6) C(16) C(17) 110.4(5) 1_555 1_555 yes
O(8) C(18) C(19) 112.7(6) 1_555 1_555 yes
O(9) C(20) C(21) 107.9(4) 1_555 1_555 yes
O(11) C(22) C(23) 110.8(4) 1_555 1_555 yes
O(12) C(24) C(25) 115.4(6) 1_555 1_555 yes
Co(2) C(26) C(27) 71.8(3) 1_555 1_555 yes
Co(2) C(26) C(30) 69.4(3) 1_555 1_555 yes
C(27) C(26) C(30) 110.8(6) 1_555 1_555 yes
Co(2) C(27) C(26) 70.6(3) 1_555 1_555 yes
Co(2) C(27) C(28) 70.0(3) 1_555 1_555 yes
C(26) C(27) C(28) 109.7(5) 1_555 1_555 yes
Co(2) C(28) C(27) 71.5(3) 1_555 1_555 yes
Co(2) C(28) C(29) 69.3(3) 1_555 1_555 yes
C(27) C(28) C(29) 110.5(6) 1_555 1_555 yes
Co(2) C(29) C(28) 70.6(3) 1_555 1_555 yes
Co(2) C(29) C(30) 68.7(3) 1_555 1_555 yes
C(28) C(29) C(30) 104.2(5) 1_555 1_555 yes
Co(2) C(30) C(26) 70.5(3) 1_555 1_555 yes
Co(2) C(30) C(29) 68.3(3) 1_555 1_555 yes
C(26) C(30) C(29) 104.8(5) 1_555 1_555 yes
Co(2) C(31) P(5) 130.1(2) 1_555 1_555 yes
Co(2) C(31) C(32) 68.1(2) 1_555 1_555 yes
Co(2) C(31) C(34) 68.8(2) 1_555 1_555 yes
P(5) C(31) C(32) 132.5(3) 1_555 1_555 yes
P(5) C(31) C(34) 135.9(3) 1_555 1_555 yes
C(32) C(31) C(34) 90.3(3) 1_555 1_555 yes
Co(2) C(32) P(6) 124.4(2) 1_555 1_555 yes
Co(2) C(32) C(31) 68.7(3) 1_555 1_555 yes
Co(2) C(32) C(33) 68.9(2) 1_555 1_555 yes
P(6) C(32) C(31) 131.3(3) 1_555 1_555 yes
P(6) C(32) C(33) 138.0(3) 1_555 1_555 yes
C(31) C(32) C(33) 90.4(3) 1_555 1_555 yes
Co(2) C(33) P(7) 134.9(3) 1_555 1_555 yes
Co(2) C(33) C(32) 67.6(2) 1_555 1_555 yes
Co(2) C(33) C(34) 68.4(2) 1_555 1_555 yes
P(7) C(33) C(32) 133.8(3) 1_555 1_555 yes
P(7) C(33) C(34) 133.5(3) 1_555 1_555 yes
C(32) C(33) C(34) 89.8(3) 1_555 1_555 yes
Co(2) C(34) P(8) 136.3(3) 1_555 1_555 yes
Co(2) C(34) C(31) 67.8(2) 1_555 1_555 yes
Co(2) C(34) C(33) 68.2(2) 1_555 1_555 yes
P(8) C(34) C(31) 135.1(3) 1_555 1_555 yes
P(8) C(34) C(33) 131.7(3) 1_555 1_555 yes
C(31) C(34) C(33) 89.5(3) 1_555 1_555 yes
O(14) C(35) C(36) 112.7(5) 1_555 1_555 yes
O(15) C(37) C(38) 109.2(5) 1_555 1_555 yes
O(17) C(39) C(40) 111.4(6) 1_555 1_555 yes
O(18) C(41) C(42) 107.5(4) 1_555 1_555 yes
O(20) C(43) C(44) 107.6(4) 1_555 1_555 yes
O(21) C(45) C(46) 106.8(4) 1_555 1_555 yes
O(23) C(47) C(48) 110.4(5) 1_555 1_555 yes
O(24) C(49) C(50) 112.4(5) 1_555 1_555 yes

loop_
_geom_bond_atom_site_label_1
_geom_bond_atom_site_label_2
_geom_bond_distance
_geom_bond_site_symmetry_2
_geom_bond_publ_flag
Ce(1) O(1) 2.499(3) . yes
Ce(1) O(4) 2.464(3) . yes
Ce(1) O(13) 2.521(3) . yes
Ce(1) O(16) 2.464(3) . yes
Ce(1) O(25) 2.581(4) . yes
Ce(1) O(26) 2.594(3) . yes
Ce(1) O(28) 2.692(4) . yes
Ce(1) O(29) 2.550(3) . yes
Ce(1) O(31) 2.579(4) . yes
Ce(1) O(32) 2.694(4) . yes
Ce(2) O(7) 2.509(3) 1_565 yes
Ce(2) O(10) 2.470(3) 1_565 yes
Ce(2) O(19) 2.505(3) . yes
Ce(2) O(22) 2.453(3) . yes
Ce(2) O(34) 2.593(4) . yes
Ce(2) O(35) 2.585(4) . yes
Ce(2) O(37) 2.731(4) . yes
Ce(2) O(38) 2.569(4) . yes
Ce(2) O(40) 2.636(4) . yes
Ce(2) O(41) 2.661(4) . yes
Co(1) C(1) 2.078(5) . yes
Co(1) C(2) 2.066(5) . yes
Co(1) C(3) 2.034(6) . yes
Co(1) C(4) 2.031(6) . yes
Co(1) C(5) 2.056(5) . yes
Co(1) C(6) 1.987(5) . yes
Co(1) C(7) 2.000(4) . yes
Co(1) C(8) 1.978(5) . yes
Co(1) C(9) 1.975(5) . yes
Co(2) C(26) 2.043(5) . yes
Co(2) C(27) 2.057(5) . yes
Co(2) C(28) 2.038(5) . yes
Co(2) C(29) 2.021(6) . yes
Co(2) C(30) 2.028(5) . yes
Co(2) C(31) 1.983(5) . yes
Co(2) C(32) 1.975(4) . yes
Co(2) C(33) 1.993(4) . yes
Co(2) C(34) 1.996(5) . yes
P(1) O(1) 1.476(3) . yes
P(1) O(2) 1.562(3) . yes
P(1) O(3) 1.553(4) . yes
P(1) C(6) 1.767(4) . yes
P(2) O(4) 1.467(3) . yes
P(2) O(5) 1.550(3) . yes
P(2) O(6) 1.570(3) . yes
P(2) C(7) 1.770(4) . yes
P(3) O(7) 1.470(3) . yes
P(3) O(8) 1.565(4) . yes
P(3) O(9) 1.558(3) . yes
P(3) C(8) 1.762(4) . yes
P(4) O(10) 1.475(3) . yes
P(4) O(11) 1.561(4) . yes
P(4) O(12) 1.565(4) . yes
P(4) C(9) 1.766(4) . yes
P(5) O(13) 1.484(3) . yes
P(5) O(14) 1.561(3) . yes
P(5) O(15) 1.562(4) . yes
P(5) C(31) 1.772(4) . yes
P(6) O(16) 1.474(3) . yes
P(6) O(17) 1.570(4) . yes
P(6) O(18) 1.551(3) . yes
P(6) C(32) 1.774(4) . yes
P(7) O(19) 1.472(3) . yes
P(7) O(20) 1.554(3) . yes
P(7) O(21) 1.557(3) . yes
P(7) C(33) 1.765(4) . yes
P(8) O(22) 1.479(3) . yes
P(8) O(23) 1.574(3) . yes
P(8) O(24) 1.545(3) . yes
P(8) C(34) 1.767(4) . yes
O(2) C(10) 1.439(7) . yes
O(3) C(12) 1.474(6) . yes
O(5) C(14) 1.451(6) . yes
O(6) C(16) 1.480(7) . yes
O(8) C(18) 1.473(7) . yes
O(9) C(20) 1.469(5) . yes
O(11) C(22) 1.440(7) . yes
O(12) C(24) 1.410(8) . yes
O(14) C(35) 1.445(7) . yes
O(15) C(37) 1.483(6) . yes
O(17) C(39) 1.475(7) . yes
O(18) C(41) 1.482(5) . yes
O(20) C(43) 1.452(6) . yes
O(21) C(45) 1.469(5) . yes
O(23) C(47) 1.493(7) . yes
O(24) C(49) 1.469(6) . yes
O(25) N(1) 1.267(5) . yes
O(26) N(1) 1.262(5) . yes
O(27) N(1) 1.233(6) . yes
O(28) N(2) 1.269(5) . yes
O(29) N(2) 1.271(5) . yes
O(30) N(2) 1.229(5) . yes
O(31) N(3) 1.275(5) . yes
O(32) N(3) 1.252(5) . yes
O(33) N(3) 1.232(6) . yes
O(34) N(4) 1.264(5) . yes
O(35) N(4) 1.275(5) . yes
O(36) N(4) 1.237(6) . yes
O(37) N(5) 1.249(6) . yes
O(38) N(5) 1.261(6) . yes
O(39) N(5) 1.247(5) . yes
O(40) N(6) 1.271(5) . yes
O(41) N(6) 1.258(6) . yes
O(42) N(6) 1.227(6) . yes
C(1) C(2) 1.375(7) . yes
C(1) C(5) 1.384(8) . yes
C(2) C(3) 1.404(9) . yes
C(3) C(4) 1.41(1) . yes
C(4) C(5) 1.403(9) . yes
C(6) C(7) 1.478(6) . yes
C(6) C(9) 1.475(6) . yes
C(7) C(8) 1.470(6) . yes
C(8) C(9) 1.486(6) . yes
C(10) C(11) 1.483(8) . yes
C(12) C(13) 1.480(8) . yes
C(14) C(15) 1.477(7) . yes
C(16) C(17) 1.446(9) . yes
C(18) C(19) 1.400(10) . yes
C(20) C(21) 1.493(8) . yes
C(22) C(23) 1.473(8) . yes
C(24) C(25) 1.429(9) . yes
C(26) C(27) 1.321(9) . yes
C(26) C(30) 1.395(9) . yes
C(27) C(28) 1.349(8) . yes
C(28) C(29) 1.392(9) . yes
C(29) C(30) 1.49(1) . yes
C(31) C(32) 1.456(6) . yes
C(31) C(34) 1.471(6) . yes
C(32) C(33) 1.467(6) . yes
C(33) C(34) 1.474(6) . yes
C(35) C(36) 1.420(9) . yes
C(37) C(38) 1.462(10) . yes
C(39) C(40) 1.421(10) . yes
C(41) C(42) 1.483(8) . yes
C(43) C(44) 1.487(7) . yes
C(45) C(46) 1.487(8) . yes
C(47) C(48) 1.427(9) . yes
C(49) C(50) 1.407(9) . yes

loop_
_geom_contact_atom_site_label_1
_geom_contact_atom_site_label_2
_geom_contact_distance
_geom_contact_site_symmetry_2
_geom_contact_publ_flag
Ce(1) O(13) 2.521(3) . no
Ce(1) O(25) 2.581(4) . no
Ce(1) O(26) 2.594(3) . no
Ce(1) O(28) 2.692(4) . no
Ce(1) O(29) 2.550(3) . no
Ce(1) O(31) 2.579(4) . no
Ce(1) O(32) 2.694(4) . no
Ce(2) O(7) 2.509(3) 1_565 no
Ce(2) O(19) 2.505(3) . no
Ce(2) O(34) 2.593(4) . no
Ce(2) O(35) 2.585(4) . no
Ce(2) O(37) 2.731(4) . no
Ce(2) O(38) 2.569(4) . no
Ce(2) O(40) 2.636(4) . no
Ce(2) O(41) 2.661(4) . no
O(5) C(41) 3.357(6) 2_545 no
O(6) C(42) 3.588(7) 2_545 no
O(7) O(40) 2.934(5) 1_545 no
O(7) O(35) 3.064(6) 1_545 no
O(7) O(19) 3.074(4) 1_545 no
O(8) C(42) 3.588(7) 2_545 no
O(8) C(41) 3.598(6) 2_545 no
O(10) O(37) 2.807(5) 1_545 no
O(10) O(41) 2.962(5) 1_545 no
O(10) O(38) 3.069(4) 1_545 no
O(10) N(5) 3.069(5) 1_545 no
O(11) C(48) 3.580(9) 2_645 no
O(12) C(48) 3.494(9) 2_645 no
O(17) C(15) 3.558(6) 2_555 no
O(20) C(15) 3.431(6) 2_555 no
O(27) C(14) 3.017(7) 3_555 no
O(27) C(15) 3.222(6) 3_555 no
O(28) C(2) 3.301(6) 3_555 no
O(28) C(1) 3.593(6) 3_555 no
O(29) C(44) 3.556(7) 2_545 no
O(30) C(4) 3.221(7) 3_555 no
O(30) C(5) 3.336(7) 3_555 no
O(30) C(3) 3.484(7) 3_555 no
O(33) C(30) 3.320(7) 4_555 no
O(33) C(49) 3.443(7) 4_555 no
O(33) C(50) 3.540(10) 4_555 no
O(36) C(43) 3.301(6) 3_565 no
O(36) C(28) 3.414(7) 3_565 no
O(36) C(42) 3.418(7) 3_565 no
O(36) C(44) 3.443(7) 3_565 no
O(39) C(17) 3.502(8) 4_554 no
O(39) C(19) 3.528(9) 4_554 no
O(41) C(12) 3.427(6) 2_655 no
O(41) C(13) 3.435(7) 2_655 no
O(41) C(37) 3.515(6) 2_655 no
O(42) C(12) 3.493(7) 2_655 no
C(15) C(45) 3.577(7) 2_545 no
C(16) C(44) 3.552(8) 2_545 no
C(19) C(46) 3.599(10) 1_545 no

loop_
_geom_torsion_atom_site_label_1
_geom_torsion_atom_site_label_2
_geom_torsion_atom_site_label_3
_geom_torsion_atom_site_label_4
_geom_torsion
_geom_torsion_site_symmetry_1
_geom_torsion_site_symmetry_2
_geom_torsion_site_symmetry_3
_geom_torsion_site_symmetry_4
_geom_torsion_publ_flag
Ce(1) O(1) P(1) O(2) -179.0(4) 1_555 1_555 1_555 1_555 yes
Ce(1) O(1) P(1) O(3) -60.2(5) 1_555 1_555 1_555 1_555 yes
Ce(1) O(1) P(1) C(6) 56.4(5) 1_555 1_555 1_555 1_555 yes
Ce(1) O(4) P(2) O(5) -103.7(9) 1_555 1_555 1_555 1_555 yes
Ce(1) O(4) P(2) O(6) 139.3(8) 1_555 1_555 1_555 1_555 yes
Ce(1) O(4) P(2) C(7) 21.2(9) 1_555 1_555 1_555 1_555 yes
Ce(1) O(13) P(5) O(14) -179.9(3) 1_555 1_555 1_555 1_555 yes
Ce(1) O(13) P(5) O(15) 60.4(4) 1_555 1_555 1_555 1_555 yes
Ce(1) O(13) P(5) C(31) -55.9(5) 1_555 1_555 1_555 1_555 yes
Ce(1) O(16) P(6) O(17) -163.4(9) 1_555 1_555 1_555 1_555 yes
Ce(1) O(16) P(6) O(18) 75.7(9) 1_555 1_555 1_555 1_555 yes
Ce(1) O(16) P(6) C(32) -43.6(10) 1_555 1_555 1_555 1_555 yes
Ce(1) O(25) N(1) O(26) 3.0(4) 1_555 1_555 1_555 1_555 yes
Ce(1) O(25) N(1) O(27) -178.8(4) 1_555 1_555 1_555 1_555 yes
Ce(1) O(26) N(1) O(25) -3.0(4) 1_555 1_555 1_555 1_555 yes
Ce(1) O(26) N(1) O(27) 178.8(4) 1_555 1_555 1_555 1_555 yes
Ce(1) O(28) N(2) O(29) 5.1(4) 1_555 1_555 1_555 1_555 yes
Ce(1) O(28) N(2) O(30) -177.3(4) 1_555 1_555 1_555 1_555 yes
Ce(1) O(29) N(2) O(28) -5.5(4) 1_555 1_555 1_555 1_555 yes
Ce(1) O(29) N(2) O(30) 176.9(4) 1_555 1_555 1_555 1_555 yes
Ce(1) O(31) N(3) O(32) 3.7(4) 1_555 1_555 1_555 1_555 yes
Ce(1) O(31) N(3) O(33) -176.9(4) 1_555 1_555 1_555 1_555 yes
Ce(1) O(32) N(3) O(31) -3.5(4) 1_555 1_555 1_555 1_555 yes
Ce(1) O(32) N(3) O(33) 177.1(4) 1_555 1_555 1_555 1_555 yes
Ce(2) O(19) P(7) O(20) 179.1(4) 1_555 1_555 1_555 1_555 yes
Ce(2) O(19) P(7) O(21) 59.7(5) 1_555 1_555 1_555 1_555 yes
Ce(2) O(19) P(7) C(33) -55.0(5) 1_555 1_555 1_555 1_555 yes
Ce(2) O(22) P(8) O(23) -104(1) 1_555 1_555 1_555 1_555 yes
Ce(2) O(22) P(8) O(24) 140(1) 1_555 1_555 1_555 1_555 yes
Ce(2) O(22) P(8) C(34) 13(1) 1_555 1_555 1_555 1_555 yes
Ce(2) O(34) N(4) O(35) 11.4(4) 1_555 1_555 1_555 1_555 yes
Ce(2) O(34) N(4) O(36) -166.2(4) 1_555 1_555 1_555 1_555 yes
Ce(2) O(35) N(4) O(34) -11.4(4) 1_555 1_555 1_555 1_555 yes
Ce(2) O(35) N(4) O(36) 166.1(4) 1_555 1_555 1_555 1_555 yes
Ce(2) O(37) N(5) O(38) 8.0(4) 1_555 1_555 1_555 1_555 yes
Ce(2) O(37) N(5) O(39) -170.8(4) 1_555 1_555 1_555 1_555 yes
Ce(2) O(38) N(5) O(37) -8.6(5) 1_555 1_555 1_555 1_555 yes
Ce(2) O(38) N(5) O(39) 170.2(4) 1_555 1_555 1_555 1_555 yes
Ce(2) O(40) N(6) O(41) 0.2(4) 1_555 1_555 1_555 1_555 yes
Ce(2) O(40) N(6) O(42) 179.8(4) 1_555 1_555 1_555 1_555 yes
Ce(2) O(41) N(6) O(40) -0.2(4) 1_555 1_555 1_555 1_555 yes
Ce(2) O(41) N(6) O(42) -179.8(4) 1_555 1_555 1_555 1_555 yes
Co(1) C(1) C(2) C(3) -58.9(4) 1_555 1_555 1_555 1_555 yes
Co(1) C(1) C(5) C(4) 60.1(4) 1_555 1_555 1_555 1_555 yes
Co(1) C(2) C(1) C(5) 58.4(4) 1_555 1_555 1_555 1_555 yes
Co(1) C(2) C(3) C(4) -60.9(4) 1_555 1_555 1_555 1_555 yes
Co(1) C(3) C(2) C(1) 60.4(4) 1_555 1_555 1_555 1_555 yes
Co(1) C(3) C(4) C(5) -60.7(4) 1_555 1_555 1_555 1_555 yes
Co(1) C(4) C(3) C(2) 61.9(4) 1_555 1_555 1_555 1_555 yes
Co(1) C(4) C(5) C(1) -61.5(4) 1_555 1_555 1_555 1_555 yes
Co(1) C(5) C(1) C(2) -58.8(4) 1_555 1_555 1_555 1_555 yes
Co(1) C(5) C(4) C(3) 60.0(4) 1_555 1_555 1_555 1_555 yes
Co(1) C(6) P(1) O(1) 64.9(4) 1_555 1_555 1_555 1_555 yes
Co(1) C(6) P(1) O(2) -62.0(4) 1_555 1_555 1_555 1_555 yes
Co(1) C(6) P(1) O(3) -170.2(3) 1_555 1_555 1_555 1_555 yes
Co(1) C(6) C(7) P(2) -133.2(4) 1_555 1_555 1_555 1_555 yes
Co(1) C(6) C(7) C(8) 65.5(2) 1_555 1_555 1_555 1_555 yes
Co(1) C(6) C(9) P(4) 121.9(5) 1_555 1_555 1_555 1_555 yes
Co(1) C(6) C(9) C(8) -66.4(2) 1_555 1_555 1_555 1_555 yes
Co(1) C(7) P(2) O(4) -80.5(4) 1_555 1_555 1_555 1_555 yes
Co(1) C(7) P(2) O(5) 48.7(4) 1_555 1_555 1_555 1_555 yes
Co(1) C(7) P(2) O(6) 155.3(3) 1_555 1_555 1_555 1_555 yes
Co(1) C(7) C(6) P(1) 130.9(4) 1_555 1_555 1_555 1_555 yes
Co(1) C(7) C(6) C(9) -66.0(2) 1_555 1_555 1_555 1_555 yes
Co(1) C(7) C(8) P(3) -120.2(4) 1_555 1_555 1_555 1_555 yes
Co(1) C(7) C(8) C(9) 66.2(2) 1_555 1_555 1_555 1_555 yes
Co(1) C(8) P(3) O(7) 87.2(3) 1_555 1_555 1_555 1_555 yes
Co(1) C(8) P(3) O(8) -147.9(3) 1_555 1_555 1_555 1_555 yes
Co(1) C(8) P(3) O(9) -40.7(3) 1_555 1_555 1_555 1_555 yes
Co(1) C(8) C(7) P(2) 133.5(4) 1_555 1_555 1_555 1_555 yes
Co(1) C(8) C(7) C(6) -65.7(2) 1_555 1_555 1_555 1_555 yes
Co(1) C(8) C(9) P(4) -120.8(4) 1_555 1_555 1_555 1_555 yes
Co(1) C(8) C(9) C(6) 66.9(2) 1_555 1_555 1_555 1_555 yes
Co(1) C(9) P(4) O(10) -64.5(3) 1_555 1_555 1_555 1_555 yes
Co(1) C(9) P(4) O(11) 168.0(3) 1_555 1_555 1_555 1_555 yes
Co(1) C(9) P(4) O(12) 60.5(3) 1_555 1_555 1_555 1_555 yes
Co(1) C(9) C(6) P(1) -130.8(5) 1_555 1_555 1_555 1_555 yes
Co(1) C(9) C(6) C(7) 66.9(2) 1_555 1_555 1_555 1_555 yes
Co(1) C(9) C(8) P(3) 118.8(4) 1_555 1_555 1_555 1_555 yes
Co(1) C(9) C(8) C(7) -67.4(2) 1_555 1_555 1_555 1_555 yes
Co(2) C(26) C(27) C(28) 59.3(4) 1_555 1_555 1_555 1_555 yes
Co(2) C(26) C(30) C(29) -60.0(4) 1_555 1_555 1_555 1_555 yes
Co(2) C(27) C(26) C(30) -58.6(4) 1_555 1_555 1_555 1_555 yes
Co(2) C(27) C(28) C(29) 58.5(4) 1_555 1_555 1_555 1_555 yes
Co(2) C(28) C(27) C(26) -59.6(4) 1_555 1_555 1_555 1_555 yes
Co(2) C(28) C(29) C(30) 60.9(4) 1_555 1_555 1_555 1_555 yes
Co(2) C(29) C(28) C(27) -59.8(4) 1_555 1_555 1_555 1_555 yes
Co(2) C(29) C(30) C(26) 61.6(4) 1_555 1_555 1_555 1_555 yes
Co(2) C(30) C(26) C(27) 60.0(4) 1_555 1_555 1_555 1_555 yes
Co(2) C(30) C(29) C(28) -62.2(4) 1_555 1_555 1_555 1_555 yes
Co(2) C(31) P(5) O(13) -51.3(4) 1_555 1_555 1_555 1_555 yes
Co(2) C(31) P(5) O(14) 75.7(3) 1_555 1_555 1_555 1_555 yes
Co(2) C(31) P(5) O(15) -176.2(3) 1_555 1_555 1_555 1_555 yes
Co(2) C(31) C(32) P(6) 117.6(4) 1_555 1_555 1_555 1_555 yes
Co(2) C(31) C(32) C(33) -67.2(2) 1_555 1_555 1_555 1_555 yes
Co(2) C(31) C(34) P(8) -134.2(4) 1_555 1_555 1_555 1_555 yes
Co(2) C(31) C(34) C(33) 66.6(2) 1_555 1_555 1_555 1_555 yes
Co(2) C(32) P(6) O(16) 76.2(3) 1_555 1_555 1_555 1_555 yes
Co(2) C(32) P(6) O(17) -161.5(2) 1_555 1_555 1_555 1_555 yes
Co(2) C(32) P(6) O(18) -50.8(3) 1_555 1_555 1_555 1_555 yes
Co(2) C(32) C(31) P(5) -124.9(4) 1_555 1_555 1_555 1_555 yes
Co(2) C(32) C(31) C(34) 66.9(2) 1_555 1_555 1_555 1_555 yes
Co(2) C(32) C(33) P(7) 131.5(4) 1_555 1_555 1_555 1_555 yes
Co(2) C(32) C(33) C(34) -66.7(2) 1_555 1_555 1_555 1_555 yes
Co(2) C(33) P(7) O(19) -68.0(4) 1_555 1_555 1_555 1_555 yes
Co(2) C(33) P(7) O(20) 60.7(4) 1_555 1_555 1_555 1_555 yes
Co(2) C(33) P(7) O(21) 168.5(3) 1_555 1_555 1_555 1_555 yes
Co(2) C(33) C(32) P(6) -118.4(5) 1_555 1_555 1_555 1_555 yes
Co(2) C(33) C(32) C(31) 66.9(2) 1_555 1_555 1_555 1_555 yes
Co(2) C(33) C(34) P(8) 133.4(4) 1_555 1_555 1_555 1_555 yes
Co(2) C(33) C(34) C(31) -66.2(2) 1_555 1_555 1_555 1_555 yes
Co(2) C(34) P(8) O(22) 78.9(4) 1_555 1_555 1_555 1_555 yes
Co(2) C(34) P(8) O(23) -157.3(3) 1_555 1_555 1_555 1_555 yes
Co(2) C(34) P(8) O(24) -50.0(4) 1_555 1_555 1_555 1_555 yes
Co(2) C(34) C(31) P(5) 126.2(5) 1_555 1_555 1_555 1_555 yes
Co(2) C(34) C(31) C(32) -66.3(2) 1_555 1_555 1_555 1_555 yes
Co(2) C(34) C(33) P(7) -132.1(4) 1_555 1_555 1_555 1_555 yes
Co(2) C(34) C(33) C(32) 66.0(2) 1_555 1_555 1_555 1_555 yes
P(1) O(1) Ce(1) O(4) -26.5(4) 1_555 1_555 1_555 1_555 yes
P(1) O(1) Ce(1) O(13) 132.3(5) 1_555 1_555 1_555 1_555 yes
P(1) O(1) Ce(1) O(16) 122.5(4) 1_555 1_555 1_555 1_555 yes
P(1) O(1) Ce(1) O(25) -154.8(5) 1_555 1_555 1_555 1_555 yes
P(1) O(1) Ce(1) O(26) -102.4(5) 1_555 1_555 1_555 1_555 yes
P(1) O(1) Ce(1) O(28) -124.2(4) 1_555 1_555 1_555 1_555 yes
P(1) O(1) Ce(1) O(29) -52.3(5) 1_555 1_555 1_555 1_555 yes
P(1) O(1) Ce(1) O(31) 58.0(4) 1_555 1_555 1_555 1_555 yes
P(1) O(1) Ce(1) O(32) 32.6(5) 1_555 1_555 1_555 1_555 yes
P(1) O(2) C(10) C(11) 145.5(4) 1_555 1_555 1_555 1_555 yes
P(1) O(3) C(12) C(13) 152.2(4) 1_555 1_555 1_555 1_555 yes
P(1) C(6) Co(1) C(1) -36.8(5) 1_555 1_555 1_555 1_555 yes
P(1) C(6) Co(1) C(2) -83.8(7) 1_555 1_555 1_555 1_555 yes
P(1) C(6) Co(1) C(3) 101.7(7) 1_555 1_555 1_555 1_555 yes
P(1) C(6) Co(1) C(4) 52.3(5) 1_555 1_555 1_555 1_555 yes
P(1) C(6) Co(1) C(5) 7.0(4) 1_555 1_555 1_555 1_555 yes
P(1) C(6) Co(1) C(7) -128.8(4) 1_555 1_555 1_555 1_555 yes
P(1) C(6) Co(1) C(8) -177.8(4) 1_555 1_555 1_555 1_555 yes
P(1) C(6) Co(1) C(9) 132.0(4) 1_555 1_555 1_555 1_555 yes
P(1) C(6) C(7) P(2) -2.3(7) 1_555 1_555 1_555 1_555 yes
P(1) C(6) C(7) C(8) -163.6(4) 1_555 1_555 1_555 1_555 yes
P(1) C(6) C(9) P(4) -8.9(8) 1_555 1_555 1_555 1_555 yes
P(1) C(6) C(9) C(8) 162.7(4) 1_555 1_555 1_555 1_555 yes
P(2) O(4) Ce(1) O(1) -34.0(9) 1_555 1_555 1_555 1_555 yes
P(2) O(4) Ce(1) O(13) -65.9(9) 1_555 1_555 1_555 1_555 yes
P(2) O(4) Ce(1) O(16) 173.2(8) 1_555 1_555 1_555 1_555 yes
P(2) O(4) Ce(1) O(25) 23.4(9) 1_555 1_555 1_555 1_555 yes
P(2) O(4) Ce(1) O(26) 41.7(9) 1_555 1_555 1_555 1_555 yes
P(2) O(4) Ce(1) O(28) 96.1(9) 1_555 1_555 1_555 1_555 yes
P(2) O(4) Ce(1) O(29) 128.8(9) 1_555 1_555 1_555 1_555 yes
P(2) O(4) Ce(1) O(31) -110.0(9) 1_555 1_555 1_555 1_555 yes
P(2) O(4) Ce(1) O(32) -159.2(9) 1_555 1_555 1_555 1_555 yes
P(2) O(5) C(14) C(15) -111.1(4) 1_555 1_555 1_555 1_555 yes
P(2) O(6) C(16) C(17) -93.1(6) 1_555 1_555 1_555 1_555 yes
P(2) C(7) Co(1) C(1) 10.0(4) 1_555 1_555 1_555 1_555 yes
P(2) C(7) Co(1) C(2) -35.0(4) 1_555 1_555 1_555 1_555 yes
P(2) C(7) Co(1) C(3) -80.2(5) 1_555 1_555 1_555 1_555 yes
P(2) C(7) Co(1) C(4) 134(1) 1_555 1_555 1_555 1_555 yes
P(2) C(7) Co(1) C(5) 54.1(5) 1_555 1_555 1_555 1_555 yes
P(2) C(7) Co(1) C(6) 128.8(4) 1_555 1_555 1_555 1_555 yes
P(2) C(7) Co(1) C(8) -131.2(4) 1_555 1_555 1_555 1_555 yes
P(2) C(7) Co(1) C(9) 178.5(4) 1_555 1_555 1_555 1_555 yes
P(2) C(7) C(6) C(9) 160.9(4) 1_555 1_555 1_555 1_555 yes
P(2) C(7) C(8) P(3) 13.4(7) 1_555 1_555 1_555 1_555 yes
P(2) C(7) C(8) C(9) -160.3(4) 1_555 1_555 1_555 1_555 yes
P(3) O(7) Ce(2) O(10) 54.4(6) 1_555 1_555 1_545 1_555 yes
P(3) O(8) C(18) C(19) -99.8(7) 1_555 1_555 1_555 1_555 yes
P(3) O(9) C(20) C(21) 173.4(4) 1_555 1_555 1_555 1_555 yes
P(3) C(8) Co(1) C(1) 58.8(5) 1_555 1_555 1_555 1_555 yes
P(3) C(8) Co(1) C(2) 23.3(4) 1_555 1_555 1_555 1_555 yes
P(3) C(8) Co(1) C(3) -20.3(4) 1_555 1_555 1_555 1_555 yes
P(3) C(8) Co(1) C(4) -59.9(5) 1_555 1_555 1_555 1_555 yes
P(3) C(8) Co(1) C(5) -100(2) 1_555 1_555 1_555 1_555 yes
P(3) C(8) Co(1) C(6) -178.7(3) 1_555 1_555 1_555 1_555 yes
P(3) C(8) Co(1) C(7) 132.1(4) 1_555 1_555 1_555 1_555 yes
P(3) C(8) Co(1) C(9) -129.0(4) 1_555 1_555 1_555 1_555 yes
P(3) C(8) C(7) C(6) 174.1(4) 1_555 1_555 1_555 1_555 yes
P(3) C(8) C(9) P(4) -2.1(7) 1_555 1_555 1_555 1_555 yes
P(3) C(8) C(9) C(6) -174.3(4) 1_555 1_555 1_555 1_555 yes
P(4) O(10) Ce(2) O(7) 33.5(6) 1_555 1_555 1_545 1_555 yes
P(4) O(11) C(22) C(23) -115.8(5) 1_555 1_555 1_555 1_555 yes
P(4) O(12) C(24) C(25) -172.3(5) 1_555 1_555 1_555 1_555 yes
P(4) C(9) Co(1) C(1) -77(1) 1_555 1_555 1_555 1_555 yes
P(4) C(9) Co(1) C(2) 70.1(5) 1_555 1_555 1_555 1_555 yes
P(4) C(9) Co(1) C(3) 35.0(4) 1_555 1_555 1_555 1_555 yes
P(4) C(9) Co(1) C(4) -9.1(4) 1_555 1_555 1_555 1_555 yes
P(4) C(9) Co(1) C(5) -49.5(4) 1_555 1_555 1_555 1_555 yes
P(4) C(9) Co(1) C(6) -133.5(4) 1_555 1_555 1_555 1_555 yes
P(4) C(9) Co(1) C(7) 177.0(4) 1_555 1_555 1_555 1_555 yes
P(4) C(9) Co(1) C(8) 127.6(4) 1_555 1_555 1_555 1_555 yes
P(4) C(9) C(6) C(7) -171.2(4) 1_555 1_555 1_555 1_555 yes
P(4) C(9) C(8) C(7) 171.8(4) 1_555 1_555 1_555 1_555 yes
P(5) O(13) Ce(1) O(1) -151.5(4) 1_555 1_555 1_555 1_555 yes
P(5) O(13) Ce(1) O(4) -119.7(4) 1_555 1_555 1_555 1_555 yes
P(5) O(13) Ce(1) O(16) 22.3(4) 1_555 1_555 1_555 1_555 yes
P(5) O(13) Ce(1) O(25) 131.8(4) 1_555 1_555 1_555 1_555 yes
P(5) O(13) Ce(1) O(26) 149.7(4) 1_555 1_555 1_555 1_555 yes
P(5) O(13) Ce(1) O(28) 78.6(4) 1_555 1_555 1_555 1_555 yes
P(5) O(13) Ce(1) O(29) 34.0(5) 1_555 1_555 1_555 1_555 yes
P(5) O(13) Ce(1) O(31) -73.1(4) 1_555 1_555 1_555 1_555 yes
P(5) O(13) Ce(1) O(32) -39.4(4) 1_555 1_555 1_555 1_555 yes
P(5) O(14) C(35) C(36) -165.7(5) 1_555 1_555 1_555 1_555 yes
P(5) O(15) C(37) C(38) -156.6(4) 1_555 1_555 1_555 1_555 yes
P(5) C(31) Co(2) C(26) 0.7(4) 1_555 1_555 1_555 1_555 yes
P(5) C(31) Co(2) C(27) 41.7(4) 1_555 1_555 1_555 1_555 yes
P(5) C(31) Co(2) C(28) 78.0(6) 1_555 1_555 1_555 1_555 yes
P(5) C(31) Co(2) C(29) -88(1) 1_555 1_555 1_555 1_555 yes
P(5) C(31) Co(2) C(30) -42.1(5) 1_555 1_555 1_555 1_555 yes
P(5) C(31) Co(2) C(32) 127.8(4) 1_555 1_555 1_555 1_555 yes
P(5) C(31) Co(2) C(33) 177.5(4) 1_555 1_555 1_555 1_555 yes
P(5) C(31) Co(2) C(34) -132.8(4) 1_555 1_555 1_555 1_555 yes
P(5) C(31) C(32) P(6) -7.3(7) 1_555 1_555 1_555 1_555 yes
P(5) C(31) C(32) C(33) 167.9(4) 1_555 1_555 1_555 1_555 yes
P(5) C(31) C(34) P(8) -8.0(8) 1_555 1_555 1_555 1_555 yes
P(5) C(31) C(34) C(33) -167.2(4) 1_555 1_555 1_555 1_555 yes
P(6) O(16) Ce(1) O(1) 65.0(10) 1_555 1_555 1_555 1_555 yes
P(6) O(16) Ce(1) O(4) -161.4(9) 1_555 1_555 1_555 1_555 yes
P(6) O(16) Ce(1) O(13) 55.1(9) 1_555 1_555 1_555 1_555 yes
P(6) O(16) Ce(1) O(25) -8.3(9) 1_555 1_555 1_555 1_555 yes
P(6) O(16) Ce(1) O(26) -52.2(10) 1_555 1_555 1_555 1_555 yes
P(6) O(16) Ce(1) O(28) -68.4(9) 1_555 1_555 1_555 1_555 yes
P(6) O(16) Ce(1) O(29) -118.5(9) 1_555 1_555 1_555 1_555 yes
P(6) O(16) Ce(1) O(31) 125.1(9) 1_555 1_555 1_555 1_555 yes
P(6) O(16) Ce(1) O(32) 170.7(10) 1_555 1_555 1_555 1_555 yes
P(6) O(17) C(39) C(40) 162.6(5) 1_555 1_555 1_555 1_555 yes
P(6) O(18) C(41) C(42) -142.4(4) 1_555 1_555 1_555 1_555 yes
P(6) C(32) Co(2) C(26) -47.8(4) 1_555 1_555 1_555 1_555 yes
P(6) C(32) Co(2) C(27) -11.0(4) 1_555 1_555 1_555 1_555 yes
P(6) C(32) Co(2) C(28) 30.4(4) 1_555 1_555 1_555 1_555 yes
P(6) C(32) Co(2) C(29) 67.4(5) 1_555 1_555 1_555 1_555 yes
P(6) C(32) Co(2) C(30) -79(1) 1_555 1_555 1_555 1_555 yes
P(6) C(32) Co(2) C(31) -126.3(4) 1_555 1_555 1_555 1_555 yes
P(6) C(32) Co(2) C(33) 134.6(4) 1_555 1_555 1_555 1_555 yes
P(6) C(32) Co(2) C(34) -175.9(3) 1_555 1_555 1_555 1_555 yes
P(6) C(32) C(31) C(34) -175.5(4) 1_555 1_555 1_555 1_555 yes
P(6) C(32) C(33) P(7) 13.1(8) 1_555 1_555 1_555 1_555 yes
P(6) C(32) C(33) C(34) 174.9(4) 1_555 1_555 1_555 1_555 yes
P(7) O(19) Ce(2) O(7) -120.3(4) 1_555 1_555 1_555 1_565 yes
P(7) O(19) Ce(2) O(10) -126.7(4) 1_555 1_555 1_555 1_565 yes
P(7) O(19) Ce(2) O(22) 29.8(4) 1_555 1_555 1_555 1_555 yes
P(7) O(19) Ce(2) O(34) 108.1(4) 1_555 1_555 1_555 1_555 yes
P(7) O(19) Ce(2) O(35) 161.7(4) 1_555 1_555 1_555 1_555 yes
P(7) O(19) Ce(2) O(37) 128.9(4) 1_555 1_555 1_555 1_555 yes
P(7) O(19) Ce(2) O(38) 59.9(5) 1_555 1_555 1_555 1_555 yes
P(7) O(19) Ce(2) O(40) -47.7(4) 1_555 1_555 1_555 1_555 yes
P(7) O(19) Ce(2) O(41) -31.1(4) 1_555 1_555 1_555 1_555 yes
P(7) O(20) C(43) C(44) -153.9(4) 1_555 1_555 1_555 1_555 yes
P(7) O(21) C(45) C(46) -168.3(4) 1_555 1_555 1_555 1_555 yes
P(7) C(33) Co(2) C(26) -148(2) 1_555 1_555 1_555 1_555 yes
P(7) C(33) Co(2) C(27) -72.0(5) 1_555 1_555 1_555 1_555 yes
P(7) C(33) Co(2) C(28) -31.0(4) 1_555 1_555 1_555 1_555 yes
P(7) C(33) Co(2) C(29) 14.6(5) 1_555 1_555 1_555 1_555 yes
P(7) C(33) Co(2) C(30) 60.2(6) 1_555 1_555 1_555 1_555 yes
P(7) C(33) Co(2) C(31) -179.7(4) 1_555 1_555 1_555 1_555 yes
P(7) C(33) Co(2) C(32) -130.3(5) 1_555 1_555 1_555 1_555 yes
P(7) C(33) Co(2) C(34) 130.6(5) 1_555 1_555 1_555 1_555 yes
P(7) C(33) C(32) C(31) -161.6(4) 1_555 1_555 1_555 1_555 yes
P(7) C(33) C(34) P(8) 1.3(7) 1_555 1_555 1_555 1_555 yes
P(7) C(33) C(34) C(31) 161.7(4) 1_555 1_555 1_555 1_555 yes
P(8) O(22) Ce(2) O(7) 43(1) 1_555 1_555 1_555 1_565 yes
P(8) O(22) Ce(2) O(10) 158(1) 1_555 1_555 1_555 1_565 yes
P(8) O(22) Ce(2) O(19) 0(1) 1_555 1_555 1_555 1_555 yes
P(8) O(22) Ce(2) O(34) -72(1) 1_555 1_555 1_555 1_555 yes
P(8) O(22) Ce(2) O(35) -53(1) 1_555 1_555 1_555 1_555 yes
P(8) O(22) Ce(2) O(37) -128(1) 1_555 1_555 1_555 1_555 yes
P(8) O(22) Ce(2) O(38) -161(1) 1_555 1_555 1_555 1_555 yes
P(8) O(22) Ce(2) O(40) 75(1) 1_555 1_555 1_555 1_555 yes
P(8) O(22) Ce(2) O(41) 126(1) 1_555 1_555 1_555 1_555 yes
P(8) O(23) C(47) C(48) -178.8(5) 1_555 1_555 1_555 1_555 yes
P(8) O(24) C(49) C(50) 153.8(6) 1_555 1_555 1_555 1_555 yes
P(8) C(34) Co(2) C(26) 59.9(5) 1_555 1_555 1_555 1_555 yes
P(8) C(34) Co(2) C(27) 115.3(8) 1_555 1_555 1_555 1_555 yes
P(8) C(34) Co(2) C(28) -83.7(6) 1_555 1_555 1_555 1_555 yes
P(8) C(34) Co(2) C(29) -36.0(5) 1_555 1_555 1_555 1_555 yes
P(8) C(34) Co(2) C(30) 14.3(5) 1_555 1_555 1_555 1_555 yes
P(8) C(34) Co(2) C(31) 133.0(5) 1_555 1_555 1_555 1_555 yes
P(8) C(34) Co(2) C(32) -177.8(4) 1_555 1_555 1_555 1_555 yes
P(8) C(34) Co(2) C(33) -128.2(4) 1_555 1_555 1_555 1_555 yes
P(8) C(34) C(31) C(32) 159.5(4) 1_555 1_555 1_555 1_555 yes
P(8) C(34) C(33) C(32) -160.7(4) 1_555 1_555 1_555 1_555 yes
O(1) Ce(1) O(25) N(1) 78.7(3) 1_555 1_555 1_555 1_555 yes
O(1) Ce(1) O(26) N(1) -80.3(3) 1_555 1_555 1_555 1_555 yes
O(1) Ce(1) O(28) N(2) 121.7(2) 1_555 1_555 1_555 1_555 yes
O(1) Ce(1) O(29) N(2) -107.5(3) 1_555 1_555 1_555 1_555 yes
O(1) Ce(1) O(31) N(3) -150.6(3) 1_555 1_555 1_555 1_555 yes
O(1) Ce(1) O(32) N(3) 35.6(3) 1_555 1_555 1_555 1_555 yes
O(1) P(1) O(2) C(10) -24.6(5) 1_555 1_555 1_555 1_555 yes
O(1) P(1) O(3) C(12) -60.9(4) 1_555 1_555 1_555 1_555 yes
O(1) P(1) C(6) C(7) -36.4(5) 1_555 1_555 1_555 1_555 yes
O(1) P(1) C(6) C(9) 167.9(4) 1_555 1_555 1_555 1_555 yes
O(2) P(1) O(3) C(12) 63.1(4) 1_555 1_555 1_555 1_555 yes
O(2) P(1) C(6) C(7) -163.3(4) 1_555 1_555 1_555 1_555 yes
O(2) P(1) C(6) C(9) 41.0(5) 1_555 1_555 1_555 1_555 yes
O(3) P(1) O(2) C(10) -150.5(4) 1_555 1_555 1_555 1_555 yes
O(3) P(1) C(6) C(7) 88.5(4) 1_555 1_555 1_555 1_555 yes
O(3) P(1) C(6) C(9) -67.2(5) 1_555 1_555 1_555 1_555 yes
O(4) Ce(1) O(25) N(1) 21.4(3) 1_555 1_555 1_555 1_555 yes
O(4) Ce(1) O(26) N(1) -156.8(3) 1_555 1_555 1_555 1_555 yes
O(4) Ce(1) O(28) N(2) 40.3(3) 1_555 1_555 1_555 1_555 yes
O(4) Ce(1) O(29) N(2) -133.3(3) 1_555 1_555 1_555 1_555 yes
O(4) Ce(1) O(31) N(3) -76.7(3) 1_555 1_555 1_555 1_555 yes
O(4) Ce(1) O(32) N(3) 94.6(2) 1_555 1_555 1_555 1_555 yes
O(4) P(2) O(5) C(14) 44.4(4) 1_555 1_555 1_555 1_555 yes
O(4) P(2) O(6) C(16) -2.9(5) 1_555 1_555 1_555 1_555 yes
O(4) P(2) C(7) C(6) 21.8(5) 1_555 1_555 1_555 1_555 yes
O(4) P(2) C(7) C(8) 175.3(4) 1_555 1_555 1_555 1_555 yes
O(5) P(2) O(6) C(16) -128.5(4) 1_555 1_555 1_555 1_555 yes
O(5) P(2) C(7) C(6) 151.0(4) 1_555 1_555 1_555 1_555 yes
O(5) P(2) C(7) C(8) -55.5(5) 1_555 1_555 1_555 1_555 yes
O(6) P(2) O(5) C(14) 168.8(3) 1_555 1_555 1_555 1_555 yes
O(6) P(2) C(7) C(6) -102.4(4) 1_555 1_555 1_555 1_555 yes
O(6) P(2) C(7) C(8) 51.2(5) 1_555 1_555 1_555 1_555 yes
O(7) P(3) O(8) C(18) 65.7(5) 1_555 1_555 1_555 1_555 yes
O(7) P(3) O(9) C(20) 54.9(4) 1_555 1_555 1_555 1_555 yes
O(7) P(3) C(8) C(7) -176.6(5) 1_555 1_555 1_555 1_555 yes
O(7) P(3) C(8) C(9) -5.5(5) 1_555 1_555 1_555 1_555 yes
O(8) P(3) O(9) C(20) -69.4(4) 1_555 1_555 1_555 1_555 yes
O(8) P(3) C(8) C(7) -51.7(5) 1_555 1_555 1_555 1_555 yes
O(8) P(3) C(8) C(9) 119.5(5) 1_555 1_555 1_555 1_555 yes
O(9) P(3) O(8) C(18) -168.2(4) 1_555 1_555 1_555 1_555 yes
O(9) P(3) C(8) C(7) 55.5(5) 1_555 1_555 1_555 1_555 yes
O(9) P(3) C(8) C(9) -133.3(4) 1_555 1_555 1_555 1_555 yes
O(10) P(4) O(11) C(22) -61.3(4) 1_555 1_555 1_555 1_555 yes
O(10) P(4) O(12) C(24) -15.7(7) 1_555 1_555 1_555 1_555 yes
O(10) P(4) C(9) C(6) -162.5(5) 1_555 1_555 1_555 1_555 yes
O(10) P(4) C(9) C(8) 28.9(5) 1_555 1_555 1_555 1_555 yes
O(11) P(4) O(12) C(24) 108.7(6) 1_555 1_555 1_555 1_555 yes
O(11) P(4) C(9) C(6) 70.0(5) 1_555 1_555 1_555 1_555 yes
O(11) P(4) C(9) C(8) -98.6(5) 1_555 1_555 1_555 1_555 yes
O(12) P(4) O(11) C(22) 175.0(4) 1_555 1_555 1_555 1_555 yes
O(12) P(4) C(9) C(6) -37.5(5) 1_555 1_555 1_555 1_555 yes
O(12) P(4) C(9) C(8) 153.9(4) 1_555 1_555 1_555 1_555 yes
O(13) Ce(1) O(25) N(1) 156.9(3) 1_555 1_555 1_555 1_555 yes
O(13) Ce(1) O(26) N(1) -20.5(3) 1_555 1_555 1_555 1_555 yes
O(13) Ce(1) O(28) N(2) -152.2(2) 1_555 1_555 1_555 1_555 yes
O(13) Ce(1) O(29) N(2) 64.5(3) 1_555 1_555 1_555 1_555 yes
O(13) Ce(1) O(31) N(3) 132.1(3) 1_555 1_555 1_555 1_555 yes
O(13) Ce(1) O(32) N(3) -42.7(2) 1_555 1_555 1_555 1_555 yes
O(13) P(5) O(14) C(35) 35.5(5) 1_555 1_555 1_555 1_555 yes
O(13) P(5) O(15) C(37) 60.5(4) 1_555 1_555 1_555 1_555 yes
O(13) P(5) C(31) C(32) 45.0(5) 1_555 1_555 1_555 1_555 yes
O(13) P(5) C(31) C(34) -152.1(4) 1_555 1_555 1_555 1_555 yes
O(14) P(5) O(15) C(37) -64.3(4) 1_555 1_555 1_555 1_555 yes
O(14) P(5) C(31) C(32) 172.0(4) 1_555 1_555 1_555 1_555 yes
O(14) P(5) C(31) C(34) -25.1(5) 1_555 1_555 1_555 1_555 yes
O(15) P(5) O(14) C(35) 161.9(5) 1_555 1_555 1_555 1_555 yes
O(15) P(5) C(31) C(32) -79.9(5) 1_555 1_555 1_555 1_555 yes
O(15) P(5) C(31) C(34) 83.0(5) 1_555 1_555 1_555 1_555 yes
O(16) Ce(1) O(25) N(1) -138.4(3) 1_555 1_555 1_555 1_555 yes
O(16) Ce(1) O(26) N(1) 65.5(3) 1_555 1_555 1_555 1_555 yes
O(16) Ce(1) O(28) N(2) -94.6(3) 1_555 1_555 1_555 1_555 yes
O(16) Ce(1) O(29) N(2) 75.7(3) 1_555 1_555 1_555 1_555 yes
O(16) Ce(1) O(31) N(3) 62.1(3) 1_555 1_555 1_555 1_555 yes
O(16) Ce(1) O(32) N(3) -104.8(2) 1_555 1_555 1_555 1_555 yes
O(16) P(6) O(17) C(39) 40.7(4) 1_555 1_555 1_555 1_555 yes
O(16) P(6) O(18) C(41) 48.5(4) 1_555 1_555 1_555 1_555 yes
O(16) P(6) C(32) C(31) -14.7(5) 1_555 1_555 1_555 1_555 yes
O(16) P(6) C(32) C(33) 172.5(5) 1_555 1_555 1_555 1_555 yes
O(17) P(6) O(18) C(41) -76.2(3) 1_555 1_555 1_555 1_555 yes
O(17) P(6) C(32) C(31) 107.6(4) 1_555 1_555 1_555 1_555 yes
O(17) P(6) C(32) C(33) -65.2(5) 1_555 1_555 1_555 1_555 yes
O(18) P(6) O(17) C(39) 168.8(4) 1_555 1_555 1_555 1_555 yes
O(18) P(6) C(32) C(31) -141.6(4) 1_555 1_555 1_555 1_555 yes
O(18) P(6) C(32) C(33) 45.5(5) 1_555 1_555 1_555 1_555 yes
O(19) Ce(2) O(34) N(4) 74.3(3) 1_555 1_555 1_555 1_555 yes
O(19) Ce(2) O(35) N(4) -71.9(3) 1_555 1_555 1_555 1_555 yes
O(19) Ce(2) O(37) N(5) -130.6(3) 1_555 1_555 1_555 1_555 yes
O(19) Ce(2) O(38) N(5) 110.9(3) 1_555 1_555 1_555 1_555 yes
O(19) Ce(2) O(40) N(6) 160.1(3) 1_555 1_555 1_555 1_555 yes
O(19) Ce(2) O(41) N(6) -21.4(3) 1_555 1_555 1_555 1_555 yes
O(19) P(7) O(20) C(43) 29.6(4) 1_555 1_555 1_555 1_555 yes
O(19) P(7) O(21) C(45) 50.9(4) 1_555 1_555 1_555 1_555 yes
O(19) P(7) C(33) C(32) -170.2(4) 1_555 1_555 1_555 1_555 yes
O(19) P(7) C(33) C(34) 35.3(5) 1_555 1_555 1_555 1_555 yes
O(20) P(7) O(21) C(45) -73.9(3) 1_555 1_555 1_555 1_555 yes
O(20) P(7) C(33) C(32) -41.5(5) 1_555 1_555 1_555 1_555 yes
O(20) P(7) C(33) C(34) 163.9(4) 1_555 1_555 1_555 1_555 yes
O(21) P(7) O(20) C(43) 155.3(3) 1_555 1_555 1_555 1_555 yes
O(21) P(7) C(33) C(32) 66.2(5) 1_555 1_555 1_555 1_555 yes
O(21) P(7) C(33) C(34) -88.3(5) 1_555 1_555 1_555 1_555 yes
O(22) Ce(2) O(34) N(4) 151.8(3) 1_555 1_555 1_555 1_555 yes
O(22) Ce(2) O(35) N(4) -17.5(3) 1_555 1_555 1_555 1_555 yes
O(22) Ce(2) O(37) N(5) -48.6(3) 1_555 1_555 1_555 1_555 yes
O(22) Ce(2) O(38) N(5) 141.0(3) 1_555 1_555 1_555 1_555 yes
O(22) Ce(2) O(40) N(6) 83.8(3) 1_555 1_555 1_555 1_555 yes
O(22) Ce(2) O(41) N(6) -81.2(3) 1_555 1_555 1_555 1_555 yes
O(22) P(8) O(23) C(47) 67.9(4) 1_555 1_555 1_555 1_555 yes
O(22) P(8) O(24) C(49) -22.2(5) 1_555 1_555 1_555 1_555 yes
O(22) P(8) C(34) C(31) -174.9(4) 1_555 1_555 1_555 1_555 yes
O(22) P(8) C(34) C(33) -23.3(5) 1_555 1_555 1_555 1_555 yes
O(23) P(8) O(24) C(49) -145.6(4) 1_555 1_555 1_555 1_555 yes
O(23) P(8) C(34) C(31) -51.1(5) 1_555 1_555 1_555 1_555 yes
O(23) P(8) C(34) C(33) 100.5(4) 1_555 1_555 1_555 1_555 yes
O(24) P(8) O(23) C(47) -168.5(3) 1_555 1_555 1_555 1_555 yes
O(24) P(8) C(34) C(31) 56.2(5) 1_555 1_555 1_555 1_555 yes
O(24) P(8) C(34) C(33) -152.2(4) 1_555 1_555 1_555 1_555 yes
O(25) Ce(1) O(26) N(1) 1.7(2) 1_555 1_555 1_555 1_555 yes
O(25) Ce(1) O(28) N(2) 153.4(3) 1_555 1_555 1_555 1_555 yes
O(25) Ce(1) O(29) N(2) -20.1(3) 1_555 1_555 1_555 1_555 yes
O(25) Ce(1) O(31) N(3) 164.7(2) 1_555 1_555 1_555 1_555 yes
O(25) Ce(1) O(32) N(3) -99.1(6) 1_555 1_555 1_555 1_555 yes
O(26) Ce(1) O(25) N(1) -1.7(2) 1_555 1_555 1_555 1_555 yes
O(26) Ce(1) O(28) N(2) 98.9(3) 1_555 1_555 1_555 1_555 yes
O(26) Ce(1) O(29) N(2) -60.2(3) 1_555 1_555 1_555 1_555 yes
O(26) Ce(1) O(31) N(3) -121.1(3) 1_555 1_555 1_555 1_555 yes
O(26) Ce(1) O(32) N(3) 125.0(2) 1_555 1_555 1_555 1_555 yes
O(28) Ce(1) O(25) N(1) -77.3(3) 1_555 1_555 1_555 1_555 yes
O(28) Ce(1) O(26) N(1) 82.2(3) 1_555 1_555 1_555 1_555 yes
O(28) Ce(1) O(29) N(2) 3.1(2) 1_555 1_555 1_555 1_555 yes
O(28) Ce(1) O(31) N(3) 33.0(4) 1_555 1_555 1_555 1_555 yes
O(28) Ce(1) O(32) N(3) -162.3(2) 1_555 1_555 1_555 1_555 yes
O(29) Ce(1) O(25) N(1) -58.6(3) 1_555 1_555 1_555 1_555 yes
O(29) Ce(1) O(26) N(1) 129.8(3) 1_555 1_555 1_555 1_555 yes
O(29) Ce(1) O(28) N(2) -3.1(2) 1_555 1_555 1_555 1_555 yes
O(29) Ce(1) O(31) N(3) -12.7(3) 1_555 1_555 1_555 1_555 yes
O(29) Ce(1) O(32) N(3) 171.6(3) 1_555 1_555 1_555 1_555 yes
O(31) Ce(1) O(25) N(1) 123.9(3) 1_555 1_555 1_555 1_555 yes
O(31) Ce(1) O(26) N(1) -110.3(3) 1_555 1_555 1_555 1_555 yes
O(31) Ce(1) O(28) N(2) -63.0(4) 1_555 1_555 1_555 1_555 yes
O(31) Ce(1) O(29) N(2) 157.8(2) 1_555 1_555 1_555 1_555 yes
O(31) Ce(1) O(32) N(3) 2.0(2) 1_555 1_555 1_555 1_555 yes
O(32) Ce(1) O(25) N(1) -143.9(6) 1_555 1_555 1_555 1_555 yes
O(32) Ce(1) O(26) N(1) 172.7(2) 1_555 1_555 1_555 1_555 yes
O(32) Ce(1) O(28) N(2) -36.1(3) 1_555 1_555 1_555 1_555 yes
O(32) Ce(1) O(29) N(2) 149.3(3) 1_555 1_555 1_555 1_555 yes
O(32) Ce(1) O(31) N(3) -2.0(2) 1_555 1_555 1_555 1_555 yes
O(34) Ce(2) O(35) N(4) 6.4(3) 1_555 1_555 1_555 1_555 yes
O(34) Ce(2) O(37) N(5) -109.4(3) 1_555 1_555 1_555 1_555 yes
O(34) Ce(2) O(38) N(5) 66.9(3) 1_555 1_555 1_555 1_555 yes
O(34) Ce(2) O(40) N(6) 128.2(2) 1_555 1_555 1_555 1_555 yes
O(34) Ce(2) O(41) N(6) -111.4(3) 1_555 1_555 1_555 1_555 yes
O(35) Ce(2) O(34) N(4) -6.5(3) 1_555 1_555 1_555 1_555 yes
O(35) Ce(2) O(37) N(5) -163.6(3) 1_555 1_555 1_555 1_555 yes
O(35) Ce(2) O(38) N(5) 26.1(3) 1_555 1_555 1_555 1_555 yes
O(35) Ce(2) O(40) N(6) -161.6(2) 1_555 1_555 1_555 1_555 yes
O(35) Ce(2) O(41) N(6) 97.6(5) 1_555 1_555 1_555 1_555 yes
O(37) Ce(2) O(34) N(4) -88.4(3) 1_555 1_555 1_555 1_555 yes
O(37) Ce(2) O(35) N(4) 81.9(3) 1_555 1_555 1_555 1_555 yes
O(37) Ce(2) O(38) N(5) 4.7(3) 1_555 1_555 1_555 1_555 yes
O(37) Ce(2) O(40) N(6) -13.4(4) 1_555 1_555 1_555 1_555 yes
O(37) Ce(2) O(41) N(6) 174.6(2) 1_555 1_555 1_555 1_555 yes
O(38) Ce(2) O(34) N(4) -134.5(3) 1_555 1_555 1_555 1_555 yes
O(38) Ce(2) O(35) N(4) 65.0(3) 1_555 1_555 1_555 1_555 yes
O(38) Ce(2) O(37) N(5) -4.7(3) 1_555 1_555 1_555 1_555 yes
O(38) Ce(2) O(40) N(6) 22.3(3) 1_555 1_555 1_555 1_555 yes
O(38) Ce(2) O(41) N(6) -158.1(3) 1_555 1_555 1_555 1_555 yes
O(40) Ce(2) O(34) N(4) 107.3(3) 1_555 1_555 1_555 1_555 yes
O(40) Ce(2) O(35) N(4) -111.2(3) 1_555 1_555 1_555 1_555 yes
O(40) Ce(2) O(37) N(5) 41.2(4) 1_555 1_555 1_555 1_555 yes
O(40) Ce(2) O(38) N(5) -157.0(3) 1_555 1_555 1_555 1_555 yes
O(40) Ce(2) O(41) N(6) 0.1(2) 1_555 1_555 1_555 1_555 yes
O(41) Ce(2) O(34) N(4) -177.8(2) 1_555 1_555 1_555 1_555 yes
O(41) Ce(2) O(35) N(4) 163.8(4) 1_555 1_555 1_555 1_555 yes
O(41) Ce(2) O(37) N(5) 30.8(3) 1_555 1_555 1_555 1_555 yes
O(41) Ce(2) O(38) N(5) -139.4(3) 1_555 1_555 1_555 1_555 yes
O(41) Ce(2) O(40) N(6) -0.1(2) 1_555 1_555 1_555 1_555 yes
C(1) Co(1) C(2) C(3) 119.1(5) 1_555 1_555 1_555 1_555 yes
C(1) Co(1) C(3) C(2) -36.7(3) 1_555 1_555 1_555 1_555 yes
C(1) Co(1) C(3) C(4) 80.1(4) 1_555 1_555 1_555 1_555 yes
C(1) Co(1) C(4) C(3) -81.1(4) 1_555 1_555 1_555 1_555 yes
C(1) Co(1) C(4) C(5) 37.8(3) 1_555 1_555 1_555 1_555 yes
C(1) Co(1) C(5) C(4) -117.4(5) 1_555 1_555 1_555 1_555 yes
C(1) Co(1) C(6) C(7) 92.0(3) 1_555 1_555 1_555 1_555 yes
C(1) Co(1) C(6) C(9) -168.8(3) 1_555 1_555 1_555 1_555 yes
C(1) Co(1) C(7) C(6) -118.8(3) 1_555 1_555 1_555 1_555 yes
C(1) Co(1) C(7) C(8) 141.1(3) 1_555 1_555 1_555 1_555 yes
C(1) Co(1) C(8) C(7) -73.4(4) 1_555 1_555 1_555 1_555 yes
C(1) Co(1) C(8) C(9) -172.2(3) 1_555 1_555 1_555 1_555 yes
C(1) Co(1) C(9) C(6) 55(1) 1_555 1_555 1_555 1_555 yes
C(1) Co(1) C(9) C(8) 154.5(10) 1_555 1_555 1_555 1_555 yes
C(1) C(2) Co(1) C(3) -119.1(5) 1_555 1_555 1_555 1_555 yes
C(1) C(2) Co(1) C(4) -79.9(4) 1_555 1_555 1_555 1_555 yes
C(1) C(2) Co(1) C(5) -36.0(3) 1_555 1_555 1_555 1_555 yes
C(1) C(2) Co(1) C(6) 63.8(7) 1_555 1_555 1_555 1_555 yes
C(1) C(2) Co(1) C(7) 98.5(3) 1_555 1_555 1_555 1_555 yes
C(1) C(2) Co(1) C(8) 148.0(3) 1_555 1_555 1_555 1_555 yes
C(1) C(2) Co(1) C(9) -171.2(4) 1_555 1_555 1_555 1_555 yes
C(1) C(2) C(3) C(4) -0.5(6) 1_555 1_555 1_555 1_555 yes
C(1) C(5) Co(1) C(2) 35.7(3) 1_555 1_555 1_555 1_555 yes
C(1) C(5) Co(1) C(3) 79.3(4) 1_555 1_555 1_555 1_555 yes
C(1) C(5) Co(1) C(4) 117.4(5) 1_555 1_555 1_555 1_555 yes
C(1) C(5) Co(1) C(6) -122.6(3) 1_555 1_555 1_555 1_555 yes
C(1) C(5) Co(1) C(7) -75.3(4) 1_555 1_555 1_555 1_555 yes
C(1) C(5) Co(1) C(8) 160(2) 1_555 1_555 1_555 1_555 yes
C(1) C(5) Co(1) C(9) -172.2(3) 1_555 1_555 1_555 1_555 yes
C(1) C(5) C(4) C(3) -1.6(6) 1_555 1_555 1_555 1_555 yes
C(2) Co(1) C(1) C(5) -121.2(5) 1_555 1_555 1_555 1_555 yes
C(2) Co(1) C(3) C(4) 116.8(5) 1_555 1_555 1_555 1_555 yes
C(2) Co(1) C(4) C(3) -38.6(3) 1_555 1_555 1_555 1_555 yes
C(2) Co(1) C(4) C(5) 80.2(4) 1_555 1_555 1_555 1_555 yes
C(2) Co(1) C(5) C(4) -81.6(4) 1_555 1_555 1_555 1_555 yes
C(2) Co(1) C(6) C(7) 45.0(7) 1_555 1_555 1_555 1_555 yes
C(2) Co(1) C(6) C(9) 144.2(6) 1_555 1_555 1_555 1_555 yes
C(2) Co(1) C(7) C(6) -163.8(3) 1_555 1_555 1_555 1_555 yes
C(2) Co(1) C(7) C(8) 96.1(3) 1_555 1_555 1_555 1_555 yes
C(2) Co(1) C(8) C(7) -108.8(3) 1_555 1_555 1_555 1_555 yes
C(2) Co(1) C(8) C(9) 152.4(3) 1_555 1_555 1_555 1_555 yes
C(2) Co(1) C(9) C(6) -156.4(4) 1_555 1_555 1_555 1_555 yes
C(2) Co(1) C(9) C(8) -57.5(5) 1_555 1_555 1_555 1_555 yes
C(2) C(1) Co(1) C(3) 37.8(4) 1_555 1_555 1_555 1_555 yes
C(2) C(1) Co(1) C(4) 82.5(4) 1_555 1_555 1_555 1_555 yes
C(2) C(1) Co(1) C(5) 121.2(5) 1_555 1_555 1_555 1_555 yes
C(2) C(1) Co(1) C(6) -156.7(3) 1_555 1_555 1_555 1_555 yes
C(2) C(1) Co(1) C(7) -104.9(3) 1_555 1_555 1_555 1_555 yes
C(2) C(1) Co(1) C(8) -56.2(5) 1_555 1_555 1_555 1_555 yes
C(2) C(1) Co(1) C(9) 155.2(10) 1_555 1_555 1_555 1_555 yes
C(2) C(1) C(5) C(4) 1.3(6) 1_555 1_555 1_555 1_555 yes
C(2) C(3) Co(1) C(4) -116.8(5) 1_555 1_555 1_555 1_555 yes
C(2) C(3) Co(1) C(5) -79.2(4) 1_555 1_555 1_555 1_555 yes
C(2) C(3) Co(1) C(6) 177.1(5) 1_555 1_555 1_555 1_555 yes
C(2) C(3) Co(1) C(7) 70.5(5) 1_555 1_555 1_555 1_555 yes
C(2) C(3) Co(1) C(8) 105.4(3) 1_555 1_555 1_555 1_555 yes
C(2) C(3) Co(1) C(9) 153.8(3) 1_555 1_555 1_555 1_555 yes
C(2) C(3) C(4) C(5) 1.3(6) 1_555 1_555 1_555 1_555 yes
C(3) Co(1) C(1) C(5) -83.4(4) 1_555 1_555 1_555 1_555 yes
C(3) Co(1) C(4) C(5) 118.9(5) 1_555 1_555 1_555 1_555 yes
C(3) Co(1) C(5) C(4) -38.0(4) 1_555 1_555 1_555 1_555 yes
C(3) Co(1) C(6) C(7) -129.5(7) 1_555 1_555 1_555 1_555 yes
C(3) Co(1) C(6) C(9) -30.3(8) 1_555 1_555 1_555 1_555 yes
C(3) Co(1) C(7) C(6) 151.1(4) 1_555 1_555 1_555 1_555 yes
C(3) Co(1) C(7) C(8) 51.0(5) 1_555 1_555 1_555 1_555 yes
C(3) Co(1) C(8) C(7) -152.4(3) 1_555 1_555 1_555 1_555 yes
C(3) Co(1) C(8) C(9) 108.7(3) 1_555 1_555 1_555 1_555 yes
C(3) Co(1) C(9) C(6) 168.5(3) 1_555 1_555 1_555 1_555 yes
C(3) Co(1) C(9) C(8) -92.6(3) 1_555 1_555 1_555 1_555 yes
C(3) C(2) Co(1) C(4) 39.2(4) 1_555 1_555 1_555 1_555 yes
C(3) C(2) Co(1) C(5) 83.1(4) 1_555 1_555 1_555 1_555 yes
C(3) C(2) Co(1) C(6) -177.0(5) 1_555 1_555 1_555 1_555 yes
C(3) C(2) Co(1) C(7) -142.4(4) 1_555 1_555 1_555 1_555 yes
C(3) C(2) Co(1) C(8) -92.9(4) 1_555 1_555 1_555 1_555 yes
C(3) C(2) Co(1) C(9) -52.0(6) 1_555 1_555 1_555 1_555 yes
C(3) C(2) C(1) C(5) -0.5(6) 1_555 1_555 1_555 1_555 yes
C(3) C(4) Co(1) C(5) -118.9(5) 1_555 1_555 1_555 1_555 yes
C(3) C(4) Co(1) C(6) 156.1(3) 1_555 1_555 1_555 1_555 yes
C(3) C(4) Co(1) C(7) 150(1) 1_555 1_555 1_555 1_555 yes
C(3) C(4) Co(1) C(8) 65.5(5) 1_555 1_555 1_555 1_555 yes
C(3) C(4) Co(1) C(9) 109.6(4) 1_555 1_555 1_555 1_555 yes
C(4) Co(1) C(1) C(5) -38.8(4) 1_555 1_555 1_555 1_555 yes
C(4) Co(1) C(6) C(7) -178.9(3) 1_555 1_555 1_555 1_555 yes
C(4) Co(1) C(6) C(9) -79.7(4) 1_555 1_555 1_555 1_555 yes
C(4) Co(1) C(7) C(6) 6(1) 1_555 1_555 1_555 1_555 yes
C(4) Co(1) C(7) C(8) -93(1) 1_555 1_555 1_555 1_555 yes
C(4) Co(1) C(8) C(7) 168.0(4) 1_555 1_555 1_555 1_555 yes
C(4) Co(1) C(8) C(9) 69.1(4) 1_555 1_555 1_555 1_555 yes
C(4) Co(1) C(9) C(6) 124.5(4) 1_555 1_555 1_555 1_555 yes
C(4) Co(1) C(9) C(8) -136.7(3) 1_555 1_555 1_555 1_555 yes
C(4) C(3) Co(1) C(5) 37.6(4) 1_555 1_555 1_555 1_555 yes
C(4) C(3) Co(1) C(6) -66.1(7) 1_555 1_555 1_555 1_555 yes
C(4) C(3) Co(1) C(7) -172.7(4) 1_555 1_555 1_555 1_555 yes
C(4) C(3) Co(1) C(8) -137.8(3) 1_555 1_555 1_555 1_555 yes
C(4) C(3) Co(1) C(9) -89.4(4) 1_555 1_555 1_555 1_555 yes
C(4) C(5) Co(1) C(6) 120.0(4) 1_555 1_555 1_555 1_555 yes
C(4) C(5) Co(1) C(7) 167.3(4) 1_555 1_555 1_555 1_555 yes
C(4) C(5) Co(1) C(8) 43(2) 1_555 1_555 1_555 1_555 yes
C(4) C(5) Co(1) C(9) 70.4(5) 1_555 1_555 1_555 1_555 yes
C(5) Co(1) C(6) C(7) 135.8(3) 1_555 1_555 1_555 1_555 yes
C(5) Co(1) C(6) C(9) -125.0(3) 1_555 1_555 1_555 1_555 yes
C(5) Co(1) C(7) C(6) -74.6(4) 1_555 1_555 1_555 1_555 yes
C(5) Co(1) C(7) C(8) -174.7(3) 1_555 1_555 1_555 1_555 yes
C(5) Co(1) C(8) C(7) 127(2) 1_555 1_555 1_555 1_555 yes
C(5) Co(1) C(8) C(9) 28(2) 1_555 1_555 1_555 1_555 yes
C(5) Co(1) C(9) C(6) 84.0(3) 1_555 1_555 1_555 1_555 yes
C(5) Co(1) C(9) C(8) -177.1(3) 1_555 1_555 1_555 1_555 yes
C(5) C(1) Co(1) C(6) 82.0(4) 1_555 1_555 1_555 1_555 yes
C(5) C(1) Co(1) C(7) 133.8(3) 1_555 1_555 1_555 1_555 yes
C(5) C(1) Co(1) C(8) -177.5(4) 1_555 1_555 1_555 1_555 yes
C(5) C(1) Co(1) C(9) 33(1) 1_555 1_555 1_555 1_555 yes
C(5) C(4) Co(1) C(6) -85.0(4) 1_555 1_555 1_555 1_555 yes
C(5) C(4) Co(1) C(7) -90(1) 1_555 1_555 1_555 1_555 yes
C(5) C(4) Co(1) C(8) -175.6(3) 1_555 1_555 1_555 1_555 yes
C(5) C(4) Co(1) C(9) -131.6(3) 1_555 1_555 1_555 1_555 yes
C(6) Co(1) C(7) C(8) -100.1(3) 1_555 1_555 1_555 1_555 yes
C(6) Co(1) C(8) C(7) 49.2(2) 1_555 1_555 1_555 1_555 yes
C(6) Co(1) C(8) C(9) -49.7(2) 1_555 1_555 1_555 1_555 yes
C(6) Co(1) C(9) C(8) 98.8(3) 1_555 1_555 1_555 1_555 yes
C(6) P(1) O(2) C(10) 103.0(4) 1_555 1_555 1_555 1_555 yes
C(6) P(1) O(3) C(12) 175.3(4) 1_555 1_555 1_555 1_555 yes
C(6) C(7) Co(1) C(8) 100.1(3) 1_555 1_555 1_555 1_555 yes
C(6) C(7) Co(1) C(9) 49.7(2) 1_555 1_555 1_555 1_555 yes
C(6) C(7) C(8) C(9) 0.5(3) 1_555 1_555 1_555 1_555 yes
C(6) C(9) Co(1) C(7) -49.5(2) 1_555 1_555 1_555 1_555 yes
C(6) C(9) Co(1) C(8) -98.8(3) 1_555 1_555 1_555 1_555 yes
C(6) C(9) C(8) C(7) -0.5(3) 1_555 1_555 1_555 1_555 yes
C(7) Co(1) C(6) C(9) 99.2(3) 1_555 1_555 1_555 1_555 yes
C(7) Co(1) C(8) C(9) -98.8(3) 1_555 1_555 1_555 1_555 yes
C(7) Co(1) C(9) C(8) 49.4(2) 1_555 1_555 1_555 1_555 yes
C(7) P(2) O(5) C(14) -82.1(4) 1_555 1_555 1_555 1_555 yes
C(7) P(2) O(6) C(16) 119.2(4) 1_555 1_555 1_555 1_555 yes
C(7) C(6) Co(1) C(8) -49.0(2) 1_555 1_555 1_555 1_555 yes
C(7) C(6) Co(1) C(9) -99.2(3) 1_555 1_555 1_555 1_555 yes
C(7) C(6) C(9) C(8) 0.5(3) 1_555 1_555 1_555 1_555 yes
C(7) C(8) Co(1) C(9) 98.8(3) 1_555 1_555 1_555 1_555 yes
C(8) Co(1) C(6) C(9) 50.2(2) 1_555 1_555 1_555 1_555 yes
C(8) P(3) O(8) C(18) -58.2(5) 1_555 1_555 1_555 1_555 yes
C(8) P(3) O(9) C(20) -180.0(4) 1_555 1_555 1_555 1_555 yes
C(8) C(7) Co(1) C(9) -50.4(2) 1_555 1_555 1_555 1_555 yes
C(8) C(7) C(6) C(9) -0.5(3) 1_555 1_555 1_555 1_555 yes
C(9) P(4) O(11) C(22) 63.9(4) 1_555 1_555 1_555 1_555 yes
C(9) P(4) O(12) C(24) -139.0(6) 1_555 1_555 1_555 1_555 yes
C(26) Co(2) C(27) C(28) -120.6(6) 1_555 1_555 1_555 1_555 yes
C(26) Co(2) C(28) C(27) 35.5(4) 1_555 1_555 1_555 1_555 yes
C(26) Co(2) C(28) C(29) -85.9(4) 1_555 1_555 1_555 1_555 yes
C(26) Co(2) C(29) C(28) 75.9(4) 1_555 1_555 1_555 1_555 yes
C(26) Co(2) C(29) C(30) -38.6(4) 1_555 1_555 1_555 1_555 yes
C(26) Co(2) C(30) C(29) 115.6(5) 1_555 1_555 1_555 1_555 yes
C(26) Co(2) C(31) C(32) -127.2(3) 1_555 1_555 1_555 1_555 yes
C(26) Co(2) C(31) C(34) 133.5(3) 1_555 1_555 1_555 1_555 yes
C(26) Co(2) C(32) C(31) 78.5(4) 1_555 1_555 1_555 1_555 yes
C(26) Co(2) C(32) C(33) 177.6(3) 1_555 1_555 1_555 1_555 yes
C(26) Co(2) C(33) C(32) -18(2) 1_555 1_555 1_555 1_555 yes
C(26) Co(2) C(33) C(34) 80(2) 1_555 1_555 1_555 1_555 yes
C(26) Co(2) C(34) C(31) -73.1(4) 1_555 1_555 1_555 1_555 yes
C(26) Co(2) C(34) C(33) -171.9(3) 1_555 1_555 1_555 1_555 yes
C(26) C(27) Co(2) C(28) 120.6(6) 1_555 1_555 1_555 1_555 yes
C(26) C(27) Co(2) C(29) 83.9(4) 1_555 1_555 1_555 1_555 yes
C(26) C(27) Co(2) C(30) 36.8(4) 1_555 1_555 1_555 1_555 yes
C(26) C(27) Co(2) C(31) -85.7(4) 1_555 1_555 1_555 1_555 yes
C(26) C(27) Co(2) C(32) -132.3(4) 1_555 1_555 1_555 1_555 yes
C(26) C(27) Co(2) C(33) -170.8(3) 1_555 1_555 1_555 1_555 yes
C(26) C(27) Co(2) C(34) -71.5(9) 1_555 1_555 1_555 1_555 yes
C(26) C(27) C(28) C(29) -1.2(7) 1_555 1_555 1_555 1_555 yes
C(26) C(30) Co(2) C(27) -34.6(4) 1_555 1_555 1_555 1_555 yes
C(26) C(30) Co(2) C(28) -76.4(4) 1_555 1_555 1_555 1_555 yes
C(26) C(30) Co(2) C(29) -115.6(5) 1_555 1_555 1_555 1_555 yes
C(26) C(30) Co(2) C(31) 77.9(4) 1_555 1_555 1_555 1_555 yes
C(26) C(30) Co(2) C(32) 38(1) 1_555 1_555 1_555 1_555 yes
C(26) C(30) Co(2) C(33) 175.7(4) 1_555 1_555 1_555 1_555 yes
C(26) C(30) Co(2) C(34) 128.8(3) 1_555 1_555 1_555 1_555 yes
C(26) C(30) C(29) C(28) -0.7(6) 1_555 1_555 1_555 1_555 yes
C(27) Co(2) C(26) C(30) 121.5(6) 1_555 1_555 1_555 1_555 yes
C(27) Co(2) C(28) C(29) -121.4(6) 1_555 1_555 1_555 1_555 yes
C(27) Co(2) C(29) C(28) 35.2(4) 1_555 1_555 1_555 1_555 yes
C(27) Co(2) C(29) C(30) -79.4(4) 1_555 1_555 1_555 1_555 yes
C(27) Co(2) C(30) C(29) 81.1(4) 1_555 1_555 1_555 1_555 yes
C(27) Co(2) C(31) C(32) -86.1(3) 1_555 1_555 1_555 1_555 yes
C(27) Co(2) C(31) C(34) 174.5(3) 1_555 1_555 1_555 1_555 yes
C(27) Co(2) C(32) C(31) 115.3(3) 1_555 1_555 1_555 1_555 yes
C(27) Co(2) C(32) C(33) -145.6(3) 1_555 1_555 1_555 1_555 yes
C(27) Co(2) C(33) C(32) 58.3(4) 1_555 1_555 1_555 1_555 yes
C(27) Co(2) C(33) C(34) 157.4(3) 1_555 1_555 1_555 1_555 yes
C(27) Co(2) C(34) C(31) -17.7(9) 1_555 1_555 1_555 1_555 yes
C(27) Co(2) C(34) C(33) -116.5(8) 1_555 1_555 1_555 1_555 yes
C(27) C(26) Co(2) C(28) -36.3(4) 1_555 1_555 1_555 1_555 yes
C(27) C(26) Co(2) C(29) -80.1(4) 1_555 1_555 1_555 1_555 yes
C(27) C(26) Co(2) C(30) -121.5(6) 1_555 1_555 1_555 1_555 yes
C(27) C(26) Co(2) C(31) 113.6(4) 1_555 1_555 1_555 1_555 yes
C(27) C(26) Co(2) C(32) 67.3(5) 1_555 1_555 1_555 1_555 yes
C(27) C(26) Co(2) C(33) 84(2) 1_555 1_555 1_555 1_555 yes
C(27) C(26) Co(2) C(34) 158.8(3) 1_555 1_555 1_555 1_555 yes
C(27) C(26) C(30) C(29) 0.0(6) 1_555 1_555 1_555 1_555 yes
C(27) C(28) Co(2) C(29) 121.4(6) 1_555 1_555 1_555 1_555 yes
C(27) C(28) Co(2) C(30) 79.3(5) 1_555 1_555 1_555 1_555 yes
C(27) C(28) Co(2) C(31) -54.2(6) 1_555 1_555 1_555 1_555 yes
C(27) C(28) Co(2) C(32) -89.8(4) 1_555 1_555 1_555 1_555 yes
C(27) C(28) Co(2) C(33) -138.9(4) 1_555 1_555 1_555 1_555 yes
C(27) C(28) Co(2) C(34) -172.0(5) 1_555 1_555 1_555 1_555 yes
C(27) C(28) C(29) C(30) 1.1(6) 1_555 1_555 1_555 1_555 yes
C(28) Co(2) C(26) C(30) 85.2(4) 1_555 1_555 1_555 1_555 yes
C(28) Co(2) C(29) C(30) -114.6(5) 1_555 1_555 1_555 1_555 yes
C(28) Co(2) C(30) C(29) 39.2(3) 1_555 1_555 1_555 1_555 yes
C(28) Co(2) C(31) C(32) -49.8(5) 1_555 1_555 1_555 1_555 yes
C(28) Co(2) C(31) C(34) -149.2(4) 1_555 1_555 1_555 1_555 yes
C(28) Co(2) C(32) C(31) 156.7(3) 1_555 1_555 1_555 1_555 yes
C(28) Co(2) C(32) C(33) -104.2(3) 1_555 1_555 1_555 1_555 yes
C(28) Co(2) C(33) C(32) 99.4(3) 1_555 1_555 1_555 1_555 yes
C(28) Co(2) C(33) C(34) -161.6(3) 1_555 1_555 1_555 1_555 yes
C(28) Co(2) C(34) C(31) 143.3(5) 1_555 1_555 1_555 1_555 yes
C(28) Co(2) C(34) C(33) 44.5(6) 1_555 1_555 1_555 1_555 yes
C(28) C(27) Co(2) C(29) -36.7(4) 1_555 1_555 1_555 1_555 yes
C(28) C(27) Co(2) C(30) -83.8(5) 1_555 1_555 1_555 1_555 yes
C(28) C(27) Co(2) C(31) 153.8(3) 1_555 1_555 1_555 1_555 yes
C(28) C(27) Co(2) C(32) 107.2(4) 1_555 1_555 1_555 1_555 yes
C(28) C(27) Co(2) C(33) 68.6(5) 1_555 1_555 1_555 1_555 yes
C(28) C(27) Co(2) C(34) 168.0(7) 1_555 1_555 1_555 1_555 yes
C(28) C(27) C(26) C(30) 0.7(7) 1_555 1_555 1_555 1_555 yes
C(28) C(29) Co(2) C(30) 114.6(5) 1_555 1_555 1_555 1_555 yes
C(28) C(29) Co(2) C(31) 170.6(8) 1_555 1_555 1_555 1_555 yes
C(28) C(29) Co(2) C(32) -56.9(5) 1_555 1_555 1_555 1_555 yes
C(28) C(29) Co(2) C(33) -102.3(3) 1_555 1_555 1_555 1_555 yes
C(28) C(29) Co(2) C(34) -152.8(3) 1_555 1_555 1_555 1_555 yes
C(29) Co(2) C(26) C(30) 41.5(4) 1_555 1_555 1_555 1_555 yes
C(29) Co(2) C(31) C(32) 143.3(10) 1_555 1_555 1_555 1_555 yes
C(29) Co(2) C(31) C(34) 43(1) 1_555 1_555 1_555 1_555 yes
C(29) Co(2) C(32) C(31) -166.3(4) 1_555 1_555 1_555 1_555 yes
C(29) Co(2) C(32) C(33) -67.2(5) 1_555 1_555 1_555 1_555 yes
C(29) Co(2) C(33) C(32) 144.9(4) 1_555 1_555 1_555 1_555 yes
C(29) Co(2) C(33) C(34) -116.0(4) 1_555 1_555 1_555 1_555 yes
C(29) Co(2) C(34) C(31) -169.0(4) 1_555 1_555 1_555 1_555 yes
C(29) Co(2) C(34) C(33) 92.2(4) 1_555 1_555 1_555 1_555 yes
C(29) C(28) Co(2) C(30) -42.1(4) 1_555 1_555 1_555 1_555 yes
C(29) C(28) Co(2) C(31) -175.6(4) 1_555 1_555 1_555 1_555 yes
C(29) C(28) Co(2) C(32) 148.8(4) 1_555 1_555 1_555 1_555 yes
C(29) C(28) Co(2) C(33) 99.7(4) 1_555 1_555 1_555 1_555 yes
C(29) C(28) Co(2) C(34) 66.6(7) 1_555 1_555 1_555 1_555 yes
C(29) C(30) Co(2) C(31) -166.4(3) 1_555 1_555 1_555 1_555 yes
C(29) C(30) Co(2) C(32) 153(1) 1_555 1_555 1_555 1_555 yes
C(29) C(30) Co(2) C(33) -68.7(5) 1_555 1_555 1_555 1_555 yes
C(29) C(30) Co(2) C(34) -115.6(3) 1_555 1_555 1_555 1_555 yes
C(30) Co(2) C(31) C(32) -170.0(3) 1_555 1_555 1_555 1_555 yes
C(30) Co(2) C(31) C(34) 90.7(4) 1_555 1_555 1_555 1_555 yes
C(30) Co(2) C(32) C(31) 46(1) 1_555 1_555 1_555 1_555 yes
C(30) Co(2) C(32) C(33) 145(1) 1_555 1_555 1_555 1_555 yes
C(30) Co(2) C(33) C(32) -169.5(4) 1_555 1_555 1_555 1_555 yes
C(30) Co(2) C(33) C(34) -70.4(5) 1_555 1_555 1_555 1_555 yes
C(30) Co(2) C(34) C(31) -118.7(4) 1_555 1_555 1_555 1_555 yes
C(30) Co(2) C(34) C(33) 142.5(4) 1_555 1_555 1_555 1_555 yes
C(30) C(26) Co(2) C(31) -124.9(4) 1_555 1_555 1_555 1_555 yes
C(30) C(26) Co(2) C(32) -171.2(4) 1_555 1_555 1_555 1_555 yes
C(30) C(26) Co(2) C(33) -154(2) 1_555 1_555 1_555 1_555 yes
C(30) C(26) Co(2) C(34) -79.6(5) 1_555 1_555 1_555 1_555 yes
C(30) C(29) Co(2) C(31) 56(1) 1_555 1_555 1_555 1_555 yes
C(30) C(29) Co(2) C(32) -171.5(4) 1_555 1_555 1_555 1_555 yes
C(30) C(29) Co(2) C(33) 143.1(3) 1_555 1_555 1_555 1_555 yes
C(30) C(29) Co(2) C(34) 92.6(4) 1_555 1_555 1_555 1_555 yes
C(31) Co(2) C(32) C(33) 99.1(3) 1_555 1_555 1_555 1_555 yes
C(31) Co(2) C(33) C(32) -49.4(2) 1_555 1_555 1_555 1_555 yes
C(31) Co(2) C(33) C(34) 49.7(2) 1_555 1_555 1_555 1_555 yes
C(31) Co(2) C(34) C(33) -98.8(3) 1_555 1_555 1_555 1_555 yes
C(31) P(5) O(14) C(35) -92.4(5) 1_555 1_555 1_555 1_555 yes
C(31) P(5) O(15) C(37) -175.3(4) 1_555 1_555 1_555 1_555 yes
C(31) C(32) Co(2) C(33) -99.1(3) 1_555 1_555 1_555 1_555 yes
C(31) C(32) Co(2) C(34) -49.5(2) 1_555 1_555 1_555 1_555 yes
C(31) C(32) C(33) C(34) 0.3(3) 1_555 1_555 1_555 1_555 yes
C(31) C(34) Co(2) C(32) 49.2(2) 1_555 1_555 1_555 1_555 yes
C(31) C(34) Co(2) C(33) 98.8(3) 1_555 1_555 1_555 1_555 yes
C(31) C(34) C(33) C(32) -0.3(3) 1_555 1_555 1_555 1_555 yes
C(32) Co(2) C(31) C(34) -99.4(3) 1_555 1_555 1_555 1_555 yes
C(32) Co(2) C(33) C(34) 99.1(3) 1_555 1_555 1_555 1_555 yes
C(32) Co(2) C(34) C(33) -49.6(2) 1_555 1_555 1_555 1_555 yes
C(32) P(6) O(17) C(39) -80.5(4) 1_555 1_555 1_555 1_555 yes
C(32) P(6) O(18) C(41) 170.6(3) 1_555 1_555 1_555 1_555 yes
C(32) C(31) Co(2) C(33) 49.7(2) 1_555 1_555 1_555 1_555 yes
C(32) C(31) Co(2) C(34) 99.4(3) 1_555 1_555 1_555 1_555 yes
C(32) C(31) C(34) C(33) 0.3(3) 1_555 1_555 1_555 1_555 yes
C(32) C(33) Co(2) C(34) -99.1(3) 1_555 1_555 1_555 1_555 yes
C(33) Co(2) C(31) C(34) -49.7(2) 1_555 1_555 1_555 1_555 yes
C(33) P(7) O(20) C(43) -100.1(4) 1_555 1_555 1_555 1_555 yes
C(33) P(7) O(21) C(45) 174.8(3) 1_555 1_555 1_555 1_555 yes
C(33) C(32) Co(2) C(34) 49.6(2) 1_555 1_555 1_555 1_555 yes
C(33) C(32) C(31) C(34) -0.3(3) 1_555 1_555 1_555 1_555 yes
C(34) P(8) O(23) C(47) -53.4(4) 1_555 1_555 1_555 1_555 yes
C(34) P(8) O(24) C(49) 104.6(4) 1_555 1_555 1_555 1_555 yes
